data_7116897
loop_
_publ_author_name
'Chia-Hsiang Chen'
'Amineh Aghabali'
'Catalina Suarez'
'Marilyn M. Olmstead'
'Alan L. Balch'
'Luis Echegoyen'

_publ_section_title
;
 Synthesis and characterization of bis-triruthenium cluster derivatives of
 an all equatorial [60]fullerene tetramalonate
;
_journal_name_full Chem.Commun.
_journal_page_first 6489
_journal_paper_doi 10.1039/C4cc10397A
_journal_volume 51
_journal_year 2015
_chemical_formula_moiety 'C104.92 H40 O32.92 Ru5.64, C105.15 H40 O33.15 Ru5.72, 2(C H2 Cl2)'
_chemical_formula_sum 'C212.07 H84 Cl4 O66.07 Ru11.36'
_chemical_formula_weight 4978.98
_chemical_name_systematic
;
 ?
;
_space_group_crystal_system triclinic
_space_group_IT_number 2
_space_group_name_Hall '-P 1'
_space_group_name_H-M_alt 'P -1'
_symmetry_space_group_name_Hall '-P 1'
_symmetry_space_group_name_H-M 'P -1'
_atom_sites_solution_hydrogens geom
_atom_sites_solution_primary direct
_atom_sites_solution_secondary difmap
_audit_creation_method SHELXL-2014
_audit_update_record
;
2014-12-16 deposited with the CCDC.
2015-01-20 downloaded from the CCDC.
;
_cell_angle_alpha 64.2930(8)
_cell_angle_beta 83.7400(9)
_cell_angle_gamma 83.3010(9)
_cell_formula_units_Z 1
_cell_length_a 16.3234(10)
_cell_length_b 16.3914(10)
_cell_length_c 18.3063(11)
_cell_measurement_reflns_used 8512
_cell_measurement_temperature 90(2)
_cell_measurement_theta_max 27.79
_cell_measurement_theta_min 2.21
_cell_volume 4373.8(5)
_computing_cell_refinement 'SAINT (Bruker, 2013)'
_computing_data_collection 'Apex2 (Bruker, 2013)'
_computing_data_reduction 'SAINT (Bruker, 2013)'
_computing_publication_material 'SHELXL-2014 (Sheldrick, 2014)'
_computing_structure_refinement 'SHELXL-2014 (Sheldrick, 2014)'
_computing_structure_solution 'SHELXT (Sheldrick, 2012)'
_diffrn_ambient_temperature 90(2)
_diffrn_detector_area_resol_mean 8.3
_diffrn_measured_fraction_theta_full 0.999
_diffrn_measured_fraction_theta_max 0.999
_diffrn_measurement_device_type 'Bruker APEX-II CCD'
_diffrn_measurement_method '\f and \w scans'
_diffrn_radiation_type MoK\a
_diffrn_radiation_wavelength 0.71073
_diffrn_reflns_av_R_equivalents 0.0514
_diffrn_reflns_av_unetI/netI 0.0582
_diffrn_reflns_Laue_measured_fraction_full 0.999
_diffrn_reflns_Laue_measured_fraction_max 0.999
_diffrn_reflns_limit_h_max 20
_diffrn_reflns_limit_h_min -20
_diffrn_reflns_limit_k_max 20
_diffrn_reflns_limit_k_min -20
_diffrn_reflns_limit_l_max 22
_diffrn_reflns_limit_l_min -22
_diffrn_reflns_number 52962
_diffrn_reflns_point_group_measured_fraction_full 0.999
_diffrn_reflns_point_group_measured_fraction_max 0.999
_diffrn_reflns_theta_full 25.242
_diffrn_reflns_theta_max 26.371
_diffrn_reflns_theta_min 2.214
_diffrn_source 'fine-focus sealed tube'
_exptl_absorpt_coefficient_mu 1.113
_exptl_absorpt_correction_T_max 0.7456
_exptl_absorpt_correction_T_min 0.6855
_exptl_absorpt_correction_type multi-scan
_exptl_absorpt_process_details 'SADABS (Sheldrick, 2012)'
_exptl_crystal_colour red
_exptl_crystal_density_diffrn 1.890
_exptl_crystal_description Plate
_exptl_crystal_F_000 2452.8
_exptl_crystal_size_max 0.207
_exptl_crystal_size_mid 0.078
_exptl_crystal_size_min 0.062
_refine_diff_density_max 0.919
_refine_diff_density_min -1.043
_refine_diff_density_rms 0.120
_refine_ls_extinction_coef .
_refine_ls_extinction_method none
_refine_ls_goodness_of_fit_ref 1.029
_refine_ls_hydrogen_treatment constr
_refine_ls_matrix_type full
_refine_ls_number_parameters 1369
_refine_ls_number_reflns 17896
_refine_ls_number_restraints 16
_refine_ls_restrained_S_all 1.029
_refine_ls_R_factor_all 0.0584
_refine_ls_R_factor_gt 0.0379
_refine_ls_shift/su_max 0.001
_refine_ls_shift/su_mean 0.000
_refine_ls_structure_factor_coef Fsqd
_refine_ls_weighting_details 'w=1/[\s^2^(Fo^2^)+(0.0327P)^2^+2.3161P] where P=(Fo^2^+2Fc^2^)/3'
_refine_ls_weighting_scheme calc
_refine_ls_wR_factor_gt 0.0800
_refine_ls_wR_factor_ref 0.0903
_reflns_Friedel_coverage 0.000
_reflns_Friedel_fraction_full .
_reflns_Friedel_fraction_max .
_reflns_number_gt 13187
_reflns_number_total 17896
_reflns_threshold_expression 'I > 2\s(I)'
_cod_data_source_file c4cc10397a2.cif
_cod_data_source_block aa60_1
_cod_database_code 7116897
_shelx_space_group_comment
;
The symmetry employed for this shelxl refinement is uniquely defined
by the following loop, which should always be used as a source of
symmetry information in preference to the above space-group names.
They are only intended as comments.
;
_shelx_estimated_absorpt_t_min 0.802
_shelx_estimated_absorpt_t_max 0.934
_shelxl_version_number 2014-3

loop_
_space_group_symop_operation_xyz
'x, y, z'
'-x, -y, -z'

loop_
_atom_site_label
_atom_site_type_symbol
_atom_site_fract_x
_atom_site_fract_y
_atom_site_fract_z
_atom_site_U_iso_or_equiv
_atom_site_adp_type
_atom_site_occupancy
_atom_site_site_symmetry_order
_atom_site_calc_flag
_atom_site_refinement_flags_posn
_atom_site_refinement_flags_adp
_atom_site_refinement_flags_occupancy
_atom_site_disorder_assembly
_atom_site_disorder_group
Ru1 Ru 0.26255(2) 0.16961(2) 0.15121(2) 0.00931(8) Uani 0.9530(14) 1 d . . P . .
Ru2 Ru 0.17915(2) 0.02913(2) 0.14637(2) 0.00948(9) Uani 0.9530(14) 1 d . . P . .
Ru3 Ru 0.19195(2) 0.19635(2) 0.00429(2) 0.00909(8) Uani 0.9530(14) 1 d . . P . .
O1 O 0.22812(17) -0.19472(19) -0.06063(17) 0.0194(6) Uani 1 1 d . . . . .
O2 O 0.23664(16) -0.31080(18) 0.06440(16) 0.0176(6) Uani 1 1 d . . . . .
O3 O 0.44531(18) -0.3908(2) 0.05126(19) 0.0262(7) Uani 1 1 d . . . . .
O4 O 0.38964(18) -0.33805(19) -0.06959(17) 0.0224(7) Uani 1 1 d . . . . .
O5 O 0.43392(18) 0.0829(2) -0.35826(18) 0.0235(7) Uani 1 1 d . . . . .
O6 O 0.56989(17) 0.0563(2) -0.38145(18) 0.0244(7) Uani 1 1 d . . . . .
O7 O 0.6116(2) 0.2609(2) -0.33089(18) 0.0347(9) Uani 1 1 d . . . . .
O8 O 0.5583(2) 0.2462(2) -0.43083(19) 0.0441(10) Uani 1 1 d . . . . .
O9 O 0.37236(19) 0.3104(2) 0.14753(19) 0.0232(7) Uani 0.9530(14) 1 d . . P . .
O10 O 0.25744(19) 0.0463(2) 0.33351(18) 0.0230(7) Uani 0.9530(14) 1 d . . P . .
O11 O 0.11199(18) 0.2976(2) 0.15193(19) 0.0227(7) Uani 0.9530(14) 1 d . . P . .
O12 O 0.19583(18) -0.1500(2) 0.29737(19) 0.0253(8) Uani 0.9530(14) 1 d . . P . .
O13 O 0.06082(19) -0.0299(2) 0.0629(2) 0.0268(8) Uani 0.9530(14) 1 d . . P . .
O14 O 0.04162(18) 0.1033(2) 0.23226(19) 0.0226(7) Uani 0.9530(14) 1 d . . P . .
O15 O 0.13383(18) 0.2102(2) -0.15347(18) 0.0189(7) Uani 0.9530(14) 1 d . . P . .
O16 O 0.2274(2) 0.3947(2) -0.0557(2) 0.0269(8) Uani 0.9530(14) 1 d . . P . .
O17 O 0.00872(18) 0.2181(2) 0.05219(19) 0.0255(8) Uani 0.9530(14) 1 d . . P . .
C1 C 0.3620(2) 0.0688(2) 0.1344(2) 0.0090(8) Uani 1 1 d . U . . .
C2 C 0.3207(2) -0.0065(2) 0.1335(2) 0.0097(8) Uani 1 1 d . . . . .
C3 C 0.2840(2) 0.0041(2) 0.0629(2) 0.0099(8) Uani 1 1 d . . . . .
C4 C 0.2877(2) 0.0905(3) -0.0103(2) 0.0111(8) Uani 1 1 d . . . . .
C5 C 0.3285(2) 0.1640(2) -0.0108(2) 0.0101(8) Uani 1 1 d . . . . .
C6 C 0.3665(2) 0.1520(2) 0.0625(2) 0.0102(8) Uani 1 1 d . . . . .
C7 C 0.4449(2) 0.1946(2) 0.0375(2) 0.0108(8) Uani 1 1 d . . . . .
C8 C 0.5117(2) 0.1572(2) 0.0845(2) 0.0105(8) Uani 1 1 d . U . . .
C9 C 0.5072(2) 0.0710(3) 0.1557(2) 0.0114(8) Uani 1 1 d . . . . .
C10 C 0.4349(2) 0.0286(2) 0.1806(2) 0.0099(8) Uani 1 1 d . . . . .
C11 C 0.4319(2) -0.0715(3) 0.2203(2) 0.0122(8) Uani 1 1 d . . . . .
C12 C 0.3667(2) -0.0911(3) 0.1805(2) 0.0103(8) Uani 1 1 d . . . . .
C13 C 0.3778(2) -0.1593(2) 0.1550(2) 0.0097(8) Uani 1 1 d . . . . .
C14 C 0.3392(2) -0.1508(3) 0.0842(2) 0.0107(8) Uani 1 1 d . . . . .
C15 C 0.2969(2) -0.0701(3) 0.0374(2) 0.0101(8) Uani 1 1 d . . . . .
C16 C 0.3080(2) -0.0293(2) -0.0512(2) 0.0099(8) Uani 1 1 d . . . . .
C17 C 0.3046(2) 0.0670(2) -0.0798(2) 0.0091(8) Uani 1 1 d . . . . .
C18 C 0.3546(2) 0.1184(3) -0.1472(2) 0.0113(8) Uani 1 1 d . . . . .
C19 C 0.3962(2) 0.1922(2) -0.1475(2) 0.0100(8) Uani 1 1 d . . . . .
C20 C 0.3863(2) 0.2117(2) -0.0803(2) 0.0090(8) Uani 1 1 d . . . . .
C21 C 0.4551(2) 0.2327(2) -0.0512(2) 0.0101(8) Uani 1 1 d . . . . .
C22 C 0.5325(2) 0.2358(2) -0.0924(2) 0.0102(8) Uani 1 1 d . . . . .
C23 C 0.5431(2) 0.2127(2) -0.1598(2) 0.0104(8) Uani 1 1 d . . . . .
C24 C 0.4753(2) 0.1954(3) -0.1898(2) 0.0118(8) Uani 1 1 d . . . . .
C25 C 0.4811(2) 0.1294(2) -0.2263(2) 0.0099(8) Uani 1 1 d . . . . .
C26 C 0.4080(2) 0.0758(3) -0.1895(2) 0.0099(8) Uani 1 1 d . . . . .
C27 C 0.4132(2) -0.0187(3) -0.1598(2) 0.0103(8) Uani 1 1 d . . . . .
C28 C 0.3602(2) -0.0714(3) -0.0919(2) 0.0106(8) Uani 1 1 d . . . . .
C29 C 0.4010(2) -0.1629(2) -0.0501(2) 0.0111(8) Uani 1 1 d . . . . .
C30 C 0.3896(2) -0.2084(3) 0.0500(2) 0.0124(8) Uani 1 1 d . . . . .
C31 C 0.3597(2) -0.2494(3) -0.0004(2) 0.0122(8) Uani 1 1 d . . . . .
C32 C 0.2666(2) -0.2463(3) -0.0039(2) 0.0147(9) Uani 1 1 d . . . . .
C33 C 0.1466(2) -0.3147(3) 0.0745(3) 0.0210(10) Uani 1 1 d . . . . .
H33A H 0.1324 -0.3755 0.1157 0.025 Uiso 1 1 calc R U . . .
H33B H 0.1250 -0.3044 0.0225 0.025 Uiso 1 1 calc R U . . .
C34 C 0.1077(3) -0.2440(3) 0.1009(3) 0.0274(11) Uani 1 1 d . . . . .
H34A H 0.0485 -0.2522 0.1145 0.041 Uiso 1 1 calc R U . . .
H34B H 0.1149 -0.1836 0.0567 0.041 Uiso 1 1 calc R U . . .
H34C H 0.1339 -0.2498 0.1487 0.041 Uiso 1 1 calc R U . . .
C35 C 0.4037(2) -0.3357(3) -0.0005(2) 0.0147(9) Uani 1 1 d . . . . .
C36 C 0.4257(3) -0.4179(3) -0.0823(3) 0.0262(11) Uani 1 1 d . . . . .
H36A H 0.4802 -0.4384 -0.0585 0.031 Uiso 1 1 calc R U . . .
H36B H 0.4340 -0.4019 -0.1412 0.031 Uiso 1 1 calc R U . . .
C37 C 0.3691(3) -0.4916(3) -0.0430(3) 0.0396(13) Uani 1 1 d . . . . .
H37A H 0.3928 -0.5451 -0.0511 0.059 Uiso 1 1 calc R U . . .
H37B H 0.3155 -0.4711 -0.0672 0.059 Uiso 1 1 calc R U . . .
H37C H 0.3615 -0.5074 0.0153 0.059 Uiso 1 1 calc R U . . .
C38 C 0.5326(2) 0.1336(2) -0.3016(2) 0.0099(8) Uani 1 1 d . . . . .
C39 C 0.5043(2) 0.0876(3) -0.3493(2) 0.0125(8) Uani 1 1 d . . . . .
C40 C 0.5541(3) 0.0223(3) -0.4399(3) 0.0278(11) Uani 1 1 d . . . . .
H40A H 0.5049 0.0564 -0.4697 0.033 Uiso 1 1 calc R U . . .
H40B H 0.5433 -0.0428 -0.4113 0.033 Uiso 1 1 calc R U . . .
C41 C 0.6284(3) 0.0342(4) -0.4979(3) 0.0407(14) Uani 1 1 d . . . . .
H41A H 0.6184 0.0132 -0.5386 0.061 Uiso 1 1 calc R U . . .
H41B H 0.6763 -0.0013 -0.4681 0.061 Uiso 1 1 calc R U . . .
H41C H 0.6392 0.0986 -0.5251 0.061 Uiso 1 1 calc R U . . .
C42 C 0.5741(2) 0.2205(3) -0.3543(2) 0.0130(8) Uani 1 1 d . . . . .
C43 C 0.6023(4) 0.3227(4) -0.4919(3) 0.0440(15) Uani 1 1 d . . . . .
H43A H 0.5650 0.3625 -0.5348 0.053 Uiso 1 1 calc R U . . .
H43B H 0.6204 0.3591 -0.4661 0.053 Uiso 1 1 calc R U . . .
C44 C 0.6740(3) 0.2883(4) -0.5279(4) 0.065(2) Uani 1 1 d . . . . .
H44A H 0.7001 0.3393 -0.5724 0.098 Uiso 1 1 calc R U . . .
H44B H 0.6564 0.2479 -0.5489 0.098 Uiso 1 1 calc R U . . .
H44C H 0.7137 0.2546 -0.4865 0.098 Uiso 1 1 calc R U . . .
C45 C 0.3320(3) 0.2576(3) 0.1487(2) 0.0145(9) Uani 0.9530(14) 1 d . . P . .
C46 C 0.2598(2) 0.0919(3) 0.2658(3) 0.0125(9) Uani 0.9530(14) 1 d . . P . .
C47 C 0.1668(3) 0.2481(3) 0.1489(3) 0.0176(9) Uani 0.9530(14) 1 d . . P . .
C48 C 0.1889(2) -0.0828(3) 0.2412(3) 0.0160(9) Uani 0.9530(14) 1 d . . P . .
C49 C 0.1055(3) -0.0110(3) 0.0948(3) 0.0169(9) Uani 0.9530(14) 1 d . . P . .
C50 C 0.0948(2) 0.0779(3) 0.1998(3) 0.0140(9) Uani 0.9530(14) 1 d . . P . .
C51 C 0.1577(2) 0.2055(3) -0.0961(3) 0.0129(9) Uani 0.9530(14) 1 d . . P . .
C52 C 0.2149(3) 0.3206(3) -0.0342(3) 0.0169(9) Uani 0.9530(14) 1 d . . P . .
C53 C 0.0780(3) 0.2062(3) 0.0388(3) 0.0161(9) Uani 0.9530(14) 1 d . . P . .
Ru4 Ru -0.22396(2) -0.32146(2) 0.65346(2) 0.00911(9) Uani 0.9400(14) 1 d . . P . .
Ru5 Ru -0.31645(2) -0.45505(2) 0.64333(2) 0.00930(9) Uani 0.9400(14) 1 d . . P . .
Ru6 Ru -0.29723(2) -0.28405(2) 0.50587(2) 0.00931(9) Uani 0.9400(14) 1 d . . P . .
O18 O -0.25583(17) -0.3603(2) 0.21000(18) 0.0260(7) Uani 1 1 d . . . . .
O19 O -0.26348(17) -0.51119(19) 0.27314(18) 0.0230(7) Uani 1 1 d . . . . .
O20 O -0.03962(17) -0.3973(2) 0.13502(17) 0.0218(7) Uani 1 1 d . . . . .
O21 O -0.09854(18) -0.52793(19) 0.17106(17) 0.0210(7) Uani 1 1 d . . . . .
O22 O 0.00012(17) -0.09906(19) 0.24872(17) 0.0207(7) Uani 1 1 d . . . . .
O23 O -0.09192(17) -0.05260(19) 0.32693(17) 0.0211(7) Uani 1 1 d . . . . .
O24 O 0.0852(2) -0.0481(2) 0.3851(2) 0.0463(10) Uani 1 1 d . . . . .
O25 O 0.0412(3) -0.1444(2) 0.5075(2) 0.0561(13) Uani 1 1 d D . . . .
O26 O -0.1104(2) -0.1840(2) 0.6482(2) 0.0322(9) Uani 0.9400(14) 1 d . . P . .
O27 O -0.2136(2) -0.4470(2) 0.83481(19) 0.0299(8) Uani 0.9400(14) 1 d . . P . .
O28 O -0.36976(18) -0.1942(2) 0.66745(19) 0.0223(7) Uani 0.9400(14) 1 d . . P . .
O29 O -0.31843(19) -0.6476(2) 0.77829(19) 0.0244(8) Uani 0.9400(14) 1 d . . P . .
O30 O -0.43026(19) -0.4806(2) 0.5350(2) 0.0276(8) Uani 0.9400(14) 1 d . . P . .
O31 O -0.44783(19) -0.3929(2) 0.7443(2) 0.0249(8) Uani 0.9400(14) 1 d . . P . .
O32 O -0.3640(2) -0.2722(2) 0.3525(2) 0.0269(8) Uani 0.9400(14) 1 d . . P . .
O33 O -0.2467(2) -0.0886(2) 0.4335(2) 0.0322(9) Uani 0.9400(14) 1 d . . P . .
O34 O -0.47162(18) -0.2391(2) 0.56254(18) 0.0207(7) Uani 0.9400(14) 1 d . . P . .
C54 C -0.1771(2) -0.4931(3) 0.6333(2) 0.0133(8) Uani 1 1 d . . . . .
C55 C -0.2158(2) -0.4806(3) 0.5621(2) 0.0115(8) Uani 1 1 d . . . . .
C56 C -0.2067(2) -0.3955(3) 0.4877(2) 0.0128(8) Uani 1 1 d . . . . .
C57 C -0.1615(2) -0.3262(3) 0.4870(2) 0.0116(8) Uani 1 1 d . . . . .
C58 C -0.1223(2) -0.3399(3) 0.5605(2) 0.0117(8) Uani 1 1 d . . . . .
C59 C -0.1290(2) -0.4225(3) 0.6330(2) 0.0117(8) Uani 1 1 d . . . . .
C60 C -0.0554(2) -0.4666(3) 0.6776(2) 0.0119(8) Uani 1 1 d . . . . .
C61 C 0.0177(2) -0.4262(3) 0.6541(2) 0.0107(8) Uani 1 1 d . . . . .
C62 C 0.0247(2) -0.3437(3) 0.5793(2) 0.0116(8) Uani 1 1 d . . . . .
C63 C -0.0434(2) -0.3003(2) 0.5358(2) 0.0120(8) Uani 1 1 d . . . . .
C64 C -0.0373(2) -0.2500(3) 0.4457(2) 0.0120(8) Uani 1 1 d . . . . .
C65 C -0.1053(2) -0.2790(3) 0.4176(2) 0.0117(8) Uani 1 1 d . . . . .
C66 C -0.0968(2) -0.3008(3) 0.3526(2) 0.0118(8) Uani 1 1 d . . . . .
C67 C -0.1445(2) -0.3700(3) 0.3516(2) 0.0111(8) Uani 1 1 d . . . . .
C68 C -0.1949(2) -0.4180(3) 0.4179(2) 0.0122(8) Uani 1 1 d . . . . .
C69 C -0.1968(2) -0.5173(3) 0.4496(2) 0.0116(8) Uani 1 1 d . . . . .
C70 C -0.2065(2) -0.5545(3) 0.5359(2) 0.0112(8) Uani 1 1 d . . . . .
C71 C -0.1668(2) -0.6378(3) 0.5824(2) 0.0119(8) Uani 1 1 d . . . . .
C72 C -0.1184(2) -0.6895(3) 0.5449(2) 0.0114(8) Uani 1 1 d . . . . .
C73 C -0.1060(2) -0.6513(3) 0.4608(2) 0.0123(8) Uani 1 1 d . . . . .
C74 C -0.1489(2) -0.5659(3) 0.4125(2) 0.0112(8) Uani 1 1 d . . . . .
C75 C -0.0994(2) -0.5217(3) 0.3348(2) 0.0131(8) Uani 1 1 d . . . . .
C76 C -0.0970(2) -0.4105(2) 0.2999(2) 0.0116(8) Uani 1 1 d . . . . .
C77 C -0.0131(2) -0.3780(3) 0.2866(2) 0.0123(8) Uani 1 1 d . . . . .
C78 C -0.0151(2) -0.3073(2) 0.3117(2) 0.0119(8) Uani 1 1 d . . . . .
C79 C 0.0550(2) -0.2902(2) 0.3371(2) 0.0120(8) Uani 1 1 d . . . . .
C80 C 0.0524(2) -0.2547(3) 0.4001(2) 0.0120(8) Uani 1 1 d . . . . .
C81 C 0.0584(2) -0.4349(3) 0.2928(2) 0.0127(8) Uani 1 1 d . . . . .
C82 C 0.1311(2) -0.4196(3) 0.3214(2) 0.0123(8) Uani 1 1 d . . . . .
C83 C 0.1284(2) -0.3484(3) 0.3443(2) 0.0121(8) Uani 1 1 d . . . . .
C84 C -0.1321(2) -0.4549(2) 0.2559(2) 0.0118(8) Uani 1 1 d . . . . .
C85 C -0.2249(2) -0.4357(3) 0.2445(2) 0.0140(8) Uani 1 1 d . . . . .
C86 C -0.3513(3) -0.4981(3) 0.2557(3) 0.0339(12) Uani 1 1 d . . . . .
H86A H -0.3705 -0.5570 0.2645 0.041 Uiso 1 1 calc R U . . .
H86B H -0.3571 -0.4557 0.1979 0.041 Uiso 1 1 calc R U . . .
C87 C -0.4054(3) -0.4608(3) 0.3087(3) 0.0388(13) Uani 1 1 d . . . . .
H87A H -0.4635 -0.4588 0.2988 0.058 Uiso 1 1 calc R U . . .
H87B H -0.3909 -0.3994 0.2956 0.058 Uiso 1 1 calc R U . . .
H87C H -0.3967 -0.5002 0.3660 0.058 Uiso 1 1 calc R U . . .
C88 C -0.0840(2) -0.4550(3) 0.1798(2) 0.0147(9) Uani 1 1 d . . . . .
C89 C -0.0572(3) -0.5362(3) 0.0995(3) 0.0280(11) Uani 1 1 d . . . . .
H89A H 0.0033 -0.5469 0.1045 0.034 Uiso 1 1 calc R U . . .
H89B H -0.0686 -0.4799 0.0500 0.034 Uiso 1 1 calc R U . . .
C90 C -0.0908(4) -0.6156(4) 0.0949(4) 0.0532(17) Uani 1 1 d . . . . .
H90A H -0.0633 -0.6246 0.0483 0.080 Uiso 1 1 calc R U . . .
H90B H -0.1505 -0.6034 0.0884 0.080 Uiso 1 1 calc R U . . .
H90C H -0.0806 -0.6705 0.1450 0.080 Uiso 1 1 calc R U . . .
C91 C 0.0087(2) -0.1662(3) 0.3945(2) 0.0123(8) Uani 1 1 d . . . . .
C92 C -0.0269(2) -0.1023(3) 0.3134(3) 0.0157(9) Uani 1 1 d . . . . .
C93 C -0.1337(3) 0.0120(3) 0.2540(3) 0.0266(11) Uani 1 1 d . . . . .
H93A H -0.0919 0.0393 0.2087 0.032 Uiso 1 1 calc R U . . .
H93B H -0.1647 0.0614 0.2651 0.032 Uiso 1 1 calc R U . . .
C94 C -0.1920(3) -0.0346(3) 0.2298(3) 0.0372(13) Uani 1 1 d . . . . .
H94A H -0.2191 0.0096 0.1814 0.056 Uiso 1 1 calc R U . . .
H94B H -0.2338 -0.0610 0.2744 0.056 Uiso 1 1 calc R U . . .
H94C H -0.1611 -0.0828 0.2178 0.056 Uiso 1 1 calc R U . . .
C95 C 0.0486(2) -0.1129(3) 0.4291(3) 0.0178(9) Uani 1 1 d . . . . .
C96A C 0.0649(9) -0.0885(9) 0.5461(9) 0.034(4) Uani 0.5 1 d D . P A 1
H96A H 0.0269 -0.0929 0.5934 0.041 Uiso 0.5 1 calc R U P A 1
H96B H 0.0680 -0.0240 0.5070 0.041 Uiso 0.5 1 calc R U P A 1
C97A C 0.1484(9) -0.1351(11) 0.5708(11) 0.078(5) Uani 0.5 1 d D . P A 1
H97A H 0.1738 -0.1056 0.5983 0.117 Uiso 0.5 1 calc R U P A 1
H97B H 0.1428 -0.1991 0.6079 0.117 Uiso 0.5 1 calc R U P A 1
H97C H 0.1834 -0.1310 0.5225 0.117 Uiso 0.5 1 calc R U P A 1
C96B C 0.0998(9) -0.1079(10) 0.5410(9) 0.047(5) Uani 0.5 1 d D . P A 2
H96C H 0.0811 -0.0448 0.5320 0.057 Uiso 0.5 1 calc R U P A 2
H96D H 0.1558 -0.1083 0.5143 0.057 Uiso 0.5 1 calc R U P A 2
C97B C 0.1006(8) -0.1698(9) 0.6321(7) 0.056(4) Uani 0.5 1 d D . P A 2
H97D H 0.1384 -0.1483 0.6568 0.084 Uiso 0.5 1 calc R U P A 2
H97E H 0.0447 -0.1688 0.6577 0.084 Uiso 0.5 1 calc R U P A 2
H97F H 0.1191 -0.2320 0.6401 0.084 Uiso 0.5 1 calc R U P A 2
C98 C -0.1521(3) -0.2353(3) 0.6489(3) 0.0180(10) Uani 0.9400(14) 1 d . . P . .
C99 C -0.2170(3) -0.4000(3) 0.7676(3) 0.0188(10) Uani 0.9400(14) 1 d . . P . .
C100 C -0.3170(3) -0.2433(3) 0.6596(2) 0.0148(9) Uani 0.9400(14) 1 d . . P . .
C101 C -0.3174(2) -0.5770(3) 0.7285(3) 0.0138(9) Uani 0.9400(14) 1 d . . P . .
C102 C -0.3895(3) -0.4708(3) 0.5768(3) 0.0194(10) Uani 0.9400(14) 1 d . . P . .
C103 C -0.3966(3) -0.4124(3) 0.7059(3) 0.0190(10) Uani 0.9400(14) 1 d . . P . .
C104 C -0.3385(3) -0.2766(3) 0.4091(3) 0.0185(10) Uani 0.9400(14) 1 d . . P . .
C105 C -0.2653(3) -0.1605(3) 0.4591(3) 0.0194(10) Uani 0.9400(14) 1 d . . P . .
C106 C -0.4060(3) -0.2590(3) 0.5449(2) 0.0138(9) Uani 0.9400(14) 1 d . . P . .
Cl1 Cl -0.71942(11) -0.24627(16) 0.74497(13) 0.0894(7) Uani 1 1 d . . . . .
Cl2 Cl -0.55476(9) -0.18775(10) 0.73103(9) 0.0470(4) Uani 1 1 d . . . . .
C107 C -0.6602(3) -0.1669(4) 0.7530(4) 0.0489(15) Uani 1 1 d . . . . .
H10A H -0.6792 -0.1047 0.7147 0.059 Uiso 1 1 calc R U . . .
H10B H -0.6687 -0.1708 0.8087 0.059 Uiso 1 1 calc R U . . .

loop_
_atom_site_aniso_label
_atom_site_aniso_U_11
_atom_site_aniso_U_22
_atom_site_aniso_U_33
_atom_site_aniso_U_23
_atom_site_aniso_U_13
_atom_site_aniso_U_12
Ru1 0.00896(17) 0.01088(17) 0.00876(17) -0.00542(14) -0.00087(13) 0.00201(13)
Ru2 0.00720(16) 0.01198(17) 0.00903(17) -0.00481(14) 0.00029(12) 0.00074(13)
Ru3 0.00722(16) 0.01068(17) 0.00873(17) -0.00408(14) -0.00178(12) 0.00271(13)
O1 0.0155(15) 0.0217(16) 0.0182(16) -0.0055(13) -0.0013(12) -0.0020(13)
O2 0.0123(15) 0.0180(15) 0.0179(16) -0.0025(13) -0.0023(12) -0.0035(12)
O3 0.0280(18) 0.0207(17) 0.0331(19) -0.0141(15) -0.0174(15) 0.0107(14)
O4 0.0328(18) 0.0187(16) 0.0199(17) -0.0125(14) -0.0076(13) 0.0045(13)
O5 0.0183(16) 0.0344(19) 0.0230(17) -0.0172(15) -0.0034(13) 0.0002(14)
O6 0.0197(16) 0.0374(19) 0.0271(18) -0.0254(16) -0.0059(13) 0.0075(14)
O7 0.057(2) 0.0319(19) 0.0179(18) -0.0079(15) -0.0014(16) -0.0260(17)
O8 0.078(3) 0.036(2) 0.0153(18) -0.0015(16) 0.0004(17) -0.033(2)
O9 0.0280(18) 0.0201(17) 0.0281(19) -0.0162(15) 0.0043(14) -0.0077(14)
O10 0.0273(18) 0.0250(18) 0.0125(18) -0.0052(15) 0.0016(14) -0.0010(14)
O11 0.0155(16) 0.0279(18) 0.031(2) -0.0199(16) -0.0064(14) 0.0092(14)
O12 0.0190(17) 0.0214(18) 0.0198(18) 0.0048(15) 0.0011(14) 0.0008(14)
O13 0.0191(17) 0.037(2) 0.033(2) -0.0213(17) -0.0106(15) 0.0002(15)
O14 0.0178(17) 0.0241(18) 0.0285(19) -0.0154(15) 0.0050(14) -0.0002(14)
O15 0.0199(16) 0.0217(17) 0.0171(17) -0.0101(14) -0.0073(13) 0.0033(13)
O16 0.032(2) 0.0158(18) 0.034(2) -0.0097(15) -0.0102(15) -0.0004(14)
O17 0.0106(16) 0.037(2) 0.0243(19) -0.0103(16) -0.0006(13) 0.0035(14)
C1 0.0060(17) 0.0143(19) 0.0081(19) -0.0074(16) 0.0036(14) 0.0007(15)
C2 0.0078(19) 0.0106(19) 0.009(2) -0.0025(16) 0.0003(15) -0.0012(15)
C3 0.0061(18) 0.0125(19) 0.011(2) -0.0052(16) -0.0019(15) 0.0016(15)
C4 0.0065(18) 0.013(2) 0.012(2) -0.0054(17) -0.0020(15) 0.0045(15)
C5 0.0066(18) 0.0108(19) 0.009(2) -0.0025(16) -0.0008(15) 0.0053(15)
C6 0.0098(19) 0.0121(19) 0.009(2) -0.0054(16) -0.0008(15) 0.0010(15)
C7 0.014(2) 0.0074(19) 0.012(2) -0.0055(16) 0.0018(16) 0.0017(15)
C8 0.016(2) 0.0106(18) 0.0071(19) -0.0069(15) 0.0021(15) -0.0013(15)
C9 0.016(2) 0.012(2) 0.008(2) -0.0057(16) -0.0029(16) 0.0017(16)
C10 0.014(2) 0.0107(19) 0.0061(19) -0.0058(16) -0.0014(15) 0.0036(16)
C11 0.011(2) 0.014(2) 0.011(2) -0.0056(17) -0.0002(15) 0.0021(16)
C12 0.0093(19) 0.014(2) 0.0077(19) -0.0045(16) -0.0004(15) 0.0010(15)
C13 0.0079(19) 0.0088(19) 0.009(2) -0.0012(16) 0.0026(15) -0.0017(15)
C14 0.0071(18) 0.014(2) 0.009(2) -0.0025(16) 0.0017(15) -0.0045(15)
C15 0.0065(18) 0.014(2) 0.011(2) -0.0060(16) 0.0010(15) -0.0017(15)
C16 0.0076(18) 0.0126(19) 0.010(2) -0.0045(16) -0.0014(15) -0.0017(15)
C17 0.0059(18) 0.0121(19) 0.011(2) -0.0067(16) -0.0033(15) 0.0022(15)
C18 0.0089(19) 0.017(2) 0.010(2) -0.0064(17) -0.0068(15) 0.0027(16)
C19 0.0115(19) 0.0083(18) 0.0065(19) 0.0003(15) -0.0034(15) 0.0025(15)
C20 0.0061(18) 0.0104(19) 0.0062(19) -0.0003(15) -0.0027(14) 0.0043(15)
C21 0.0118(19) 0.0074(18) 0.011(2) -0.0048(16) -0.0020(15) 0.0031(15)
C22 0.0098(19) 0.0066(18) 0.012(2) -0.0026(16) -0.0015(15) 0.0020(15)
C23 0.0097(19) 0.0069(18) 0.011(2) -0.0010(16) 0.0020(15) 0.0000(15)
C24 0.015(2) 0.0114(19) 0.0045(19) -0.0005(16) 0.0015(15) 0.0005(16)
C25 0.0092(19) 0.0114(19) 0.0068(19) -0.0017(16) -0.0051(15) 0.0030(15)
C26 0.0097(19) 0.014(2) 0.0059(19) -0.0039(16) -0.0061(15) 0.0024(15)
C27 0.0102(19) 0.014(2) 0.010(2) -0.0065(16) -0.0052(15) 0.0001(15)
C28 0.012(2) 0.0124(19) 0.010(2) -0.0057(16) -0.0055(15) -0.0021(16)
C29 0.012(2) 0.0108(19) 0.012(2) -0.0058(16) -0.0020(16) -0.0012(15)
C30 0.014(2) 0.013(2) 0.010(2) -0.0037(16) -0.0008(16) -0.0025(16)
C31 0.012(2) 0.013(2) 0.011(2) -0.0046(17) -0.0010(16) 0.0004(16)
C32 0.019(2) 0.012(2) 0.016(2) -0.0095(18) 0.0020(18) -0.0042(17)
C33 0.012(2) 0.022(2) 0.023(2) -0.004(2) 0.0015(18) -0.0057(18)
C34 0.024(3) 0.030(3) 0.027(3) -0.012(2) 0.007(2) -0.007(2)
C35 0.014(2) 0.015(2) 0.016(2) -0.0062(18) -0.0003(17) -0.0053(17)
C36 0.034(3) 0.024(2) 0.030(3) -0.021(2) -0.005(2) 0.005(2)
C37 0.033(3) 0.029(3) 0.066(4) -0.027(3) -0.011(3) -0.001(2)
C38 0.0104(19) 0.0107(19) 0.0069(19) -0.0022(16) -0.0045(15) 0.0032(15)
C39 0.016(2) 0.0109(19) 0.009(2) -0.0021(16) -0.0010(16) -0.0001(16)
C40 0.034(3) 0.037(3) 0.026(3) -0.027(2) -0.006(2) 0.005(2)
C41 0.042(3) 0.062(4) 0.034(3) -0.036(3) -0.003(2) 0.002(3)
C42 0.012(2) 0.015(2) 0.009(2) -0.0043(17) -0.0028(16) 0.0055(16)
C43 0.073(4) 0.037(3) 0.014(3) -0.002(2) 0.010(3) -0.025(3)
C44 0.024(3) 0.025(3) 0.111(6) 0.005(3) -0.001(3) -0.007(2)
C45 0.017(2) 0.015(2) 0.013(2) -0.0086(18) 0.0013(17) 0.0016(18)
C46 0.010(2) 0.016(2) 0.015(2) -0.0094(19) -0.0006(17) 0.0013(17)
C47 0.016(2) 0.026(2) 0.015(2) -0.012(2) -0.0033(18) -0.002(2)
C48 0.008(2) 0.023(2) 0.018(2) -0.010(2) 0.0027(17) -0.0031(18)
C49 0.013(2) 0.020(2) 0.016(2) -0.0065(19) 0.0006(18) 0.0012(18)
C50 0.009(2) 0.014(2) 0.020(2) -0.0084(19) -0.0031(17) 0.0009(17)
C51 0.009(2) 0.012(2) 0.020(2) -0.0092(19) 0.0017(17) 0.0033(16)
C52 0.016(2) 0.019(2) 0.015(2) -0.0063(19) -0.0069(18) 0.0053(18)
C53 0.018(2) 0.016(2) 0.013(2) -0.0062(18) -0.0038(18) 0.0049(18)
Ru4 0.00871(17) 0.01101(17) 0.00834(18) -0.00536(14) -0.00068(13) 0.00167(13)
Ru5 0.00741(17) 0.01134(17) 0.00888(18) -0.00463(14) 0.00059(13) 0.00059(13)
Ru6 0.00778(17) 0.01096(17) 0.00869(18) -0.00435(14) -0.00123(13) 0.00245(13)
O18 0.0152(16) 0.0226(17) 0.0295(19) -0.0013(14) -0.0052(13) 0.0021(13)
O19 0.0129(15) 0.0215(16) 0.0342(19) -0.0108(14) -0.0044(13) -0.0014(13)
O20 0.0219(16) 0.0284(17) 0.0176(16) -0.0119(14) 0.0025(13) -0.0061(14)
O21 0.0281(17) 0.0226(16) 0.0193(16) -0.0160(14) 0.0007(13) -0.0021(13)
O22 0.0212(16) 0.0209(16) 0.0164(16) -0.0053(13) 0.0006(13) 0.0002(13)
O23 0.0179(16) 0.0201(16) 0.0226(17) -0.0079(13) -0.0036(13) 0.0055(13)
O24 0.063(3) 0.049(2) 0.032(2) -0.0165(19) 0.0055(18) -0.039(2)
O25 0.112(4) 0.048(2) 0.0166(19) -0.0103(18) -0.006(2) -0.050(2)
O26 0.0270(19) 0.036(2) 0.050(2) -0.0346(19) 0.0134(17) -0.0154(16)
O27 0.049(2) 0.0240(19) 0.0129(19) -0.0060(15) -0.0025(16) 0.0046(16)
O28 0.0150(16) 0.0267(18) 0.031(2) -0.0194(16) -0.0056(14) 0.0088(14)
O29 0.0213(18) 0.0217(18) 0.0226(19) -0.0015(16) 0.0004(14) -0.0072(14)
O30 0.0214(18) 0.042(2) 0.028(2) -0.0208(17) -0.0070(15) -0.0060(16)
O31 0.0206(18) 0.0274(19) 0.0283(19) -0.0161(16) 0.0104(15) -0.0021(14)
O32 0.032(2) 0.0305(19) 0.0226(19) -0.0166(16) -0.0149(15) 0.0146(15)
O33 0.032(2) 0.0116(17) 0.049(2) -0.0120(17) 0.0126(17) -0.0065(15)
O34 0.0102(16) 0.0332(19) 0.0165(17) -0.0111(15) -0.0006(13) 0.0081(14)
C54 0.010(2) 0.013(2) 0.016(2) -0.0066(17) 0.0006(16) 0.0020(16)
C55 0.0091(19) 0.013(2) 0.013(2) -0.0072(17) -0.0010(15) 0.0019(15)
C56 0.0102(19) 0.013(2) 0.013(2) -0.0046(17) -0.0017(16) 0.0031(16)
C57 0.0095(19) 0.013(2) 0.014(2) -0.0064(17) -0.0045(16) 0.0033(15)
C58 0.0108(19) 0.013(2) 0.013(2) -0.0078(17) -0.0045(16) 0.0061(16)
C59 0.0079(19) 0.015(2) 0.014(2) -0.0089(17) -0.0009(16) 0.0018(16)
C60 0.012(2) 0.016(2) 0.008(2) -0.0065(17) -0.0029(15) 0.0037(16)
C61 0.012(2) 0.014(2) 0.009(2) -0.0080(17) -0.0025(15) 0.0017(16)
C62 0.012(2) 0.0109(19) 0.015(2) -0.0083(17) -0.0034(16) 0.0013(15)
C63 0.015(2) 0.0099(19) 0.013(2) -0.0066(17) 0.0001(16) -0.0031(16)
C64 0.0089(19) 0.014(2) 0.015(2) -0.0079(17) -0.0038(16) 0.0041(16)
C65 0.0086(19) 0.012(2) 0.014(2) -0.0064(17) -0.0041(16) 0.0045(15)
C66 0.0104(19) 0.012(2) 0.010(2) -0.0030(16) -0.0016(15) 0.0020(16)
C67 0.0043(18) 0.016(2) 0.012(2) -0.0047(17) -0.0042(15) 0.0028(15)
C68 0.0085(19) 0.015(2) 0.013(2) -0.0046(17) -0.0033(15) -0.0011(16)
C69 0.0066(18) 0.014(2) 0.014(2) -0.0057(17) -0.0010(15) -0.0003(15)
C70 0.0047(18) 0.016(2) 0.014(2) -0.0070(17) 0.0007(15) -0.0009(15)
C71 0.0079(19) 0.013(2) 0.014(2) -0.0056(17) 0.0015(15) -0.0029(15)
C72 0.0103(19) 0.0115(19) 0.011(2) -0.0024(16) -0.0020(15) -0.0021(15)
C73 0.0098(19) 0.014(2) 0.015(2) -0.0074(17) -0.0022(16) -0.0008(16)
C74 0.0098(19) 0.015(2) 0.011(2) -0.0073(17) -0.0057(15) -0.0008(16)
C75 0.013(2) 0.016(2) 0.013(2) -0.0088(17) -0.0017(16) -0.0014(16)
C76 0.012(2) 0.0102(19) 0.010(2) -0.0011(16) -0.0021(15) -0.0002(15)
C77 0.017(2) 0.013(2) 0.0027(19) -0.0001(16) 0.0018(15) -0.0025(16)
C78 0.012(2) 0.0102(19) 0.009(2) -0.0010(16) -0.0018(15) 0.0032(16)
C79 0.014(2) 0.0103(19) 0.008(2) -0.0004(16) 0.0013(15) -0.0024(16)
C80 0.012(2) 0.012(2) 0.011(2) -0.0040(17) -0.0005(16) -0.0001(16)
C81 0.013(2) 0.016(2) 0.009(2) -0.0064(17) 0.0007(16) 0.0020(16)
C82 0.011(2) 0.015(2) 0.008(2) -0.0041(17) 0.0013(15) -0.0005(16)
C83 0.012(2) 0.014(2) 0.008(2) -0.0028(16) 0.0027(15) -0.0017(16)
C84 0.012(2) 0.0106(19) 0.012(2) -0.0048(16) -0.0019(16) -0.0002(16)
C85 0.014(2) 0.018(2) 0.010(2) -0.0059(18) -0.0001(16) -0.0009(17)
C86 0.015(2) 0.036(3) 0.051(3) -0.017(3) -0.006(2) -0.006(2)
C87 0.026(3) 0.039(3) 0.040(3) -0.008(3) 0.010(2) -0.007(2)
C88 0.011(2) 0.019(2) 0.017(2) -0.0101(18) -0.0055(17) 0.0051(17)
C89 0.030(3) 0.035(3) 0.027(3) -0.023(2) -0.001(2) 0.007(2)
C90 0.059(4) 0.072(4) 0.061(4) -0.061(4) 0.011(3) -0.007(3)
C91 0.0086(19) 0.012(2) 0.013(2) -0.0035(17) -0.0001(15) 0.0012(16)
C92 0.015(2) 0.010(2) 0.020(2) -0.0041(18) -0.0019(17) -0.0020(16)
C93 0.022(2) 0.023(2) 0.029(3) -0.007(2) -0.011(2) 0.013(2)
C94 0.033(3) 0.040(3) 0.041(3) -0.017(3) -0.024(2) 0.008(2)
C95 0.013(2) 0.018(2) 0.023(2) -0.0096(19) -0.0017(18) 0.0005(17)
C96A 0.058(10) 0.032(8) 0.022(6) -0.018(6) 0.000(7) -0.021(7)
C97A 0.094(13) 0.081(12) 0.085(13) -0.053(10) -0.062(11) 0.022(10)
C96B 0.064(12) 0.041(8) 0.051(10) -0.029(7) -0.042(10) 0.015(8)
C97B 0.058(9) 0.089(10) 0.044(8) -0.046(8) -0.019(7) -0.006(7)
C98 0.016(2) 0.022(2) 0.020(2) -0.014(2) 0.0025(19) 0.0029(19)
C99 0.022(2) 0.019(2) 0.019(3) -0.013(2) -0.0011(19) 0.0058(19)
C100 0.015(2) 0.021(2) 0.011(2) -0.0079(19) -0.0033(17) -0.0022(19)
C101 0.009(2) 0.019(2) 0.015(2) -0.009(2) -0.0001(17) -0.0002(17)
C102 0.011(2) 0.027(3) 0.020(3) -0.010(2) 0.0017(19) -0.0018(19)
C103 0.020(2) 0.014(2) 0.021(3) -0.006(2) 0.003(2) -0.0028(19)
C104 0.020(2) 0.019(2) 0.017(2) -0.010(2) -0.0035(19) 0.0087(19)
C105 0.012(2) 0.027(3) 0.016(2) -0.010(2) 0.0016(18) 0.008(2)
C106 0.017(2) 0.013(2) 0.012(2) -0.0040(18) -0.0068(18) -0.0004(18)
Cl1 0.0473(10) 0.151(2) 0.1005(16) -0.0789(16) -0.0196(10) -0.0064(11)
Cl2 0.0427(8) 0.0487(9) 0.0475(9) -0.0214(7) 0.0037(7) 0.0017(7)
C107 0.043(3) 0.061(4) 0.048(4) -0.034(3) -0.007(3) 0.022(3)

loop_
_atom_type_symbol
_atom_type_description
_atom_type_scat_dispersion_real
_atom_type_scat_dispersion_imag
_atom_type_scat_source
C C 0.0033 0.0016 'International Tables Vol C Tables 4.2.6.8 and 6.1.1.4'
H H 0.0000 0.0000 'International Tables Vol C Tables 4.2.6.8 and 6.1.1.4'
O O 0.0106 0.0060 'International Tables Vol C Tables 4.2.6.8 and 6.1.1.4'
Cl Cl 0.1484 0.1585 'International Tables Vol C Tables 4.2.6.8 and 6.1.1.4'
Ru Ru -1.2594 0.8363 'International Tables Vol C Tables 4.2.6.8 and 6.1.1.4'

loop_
_geom_angle_atom_site_label_1
_geom_angle_atom_site_label_2
_geom_angle_atom_site_label_3
_geom_angle
_geom_angle_site_symmetry_1
_geom_angle_site_symmetry_3
C47 Ru1 C45 90.91(17) . .
C47 Ru1 C46 99.40(17) . .
C45 Ru1 C46 98.77(17) . .
C47 Ru1 C1 167.02(15) . .
C45 Ru1 C1 98.96(15) . .
C46 Ru1 C1 87.48(15) . .
C47 Ru1 C6 138.72(16) . .
C45 Ru1 C6 82.06(15) . .
C46 Ru1 C6 121.86(15) . .
C1 Ru1 C6 36.41(13) . .
C47 Ru1 Ru2 96.37(13) . .
C45 Ru1 Ru2 172.13(12) . .
C46 Ru1 Ru2 83.04(12) . .
C1 Ru1 Ru2 73.41(9) . .
C6 Ru1 Ru2 90.47(9) . .
C47 Ru1 Ru3 77.49(12) . .
C45 Ru1 Ru3 119.31(12) . .
C46 Ru1 Ru3 141.71(12) . .
C1 Ru1 Ru3 90.27(9) . .
C6 Ru1 Ru3 71.09(9) . .
Ru2 Ru1 Ru3 59.829(11) . .
C50 Ru2 C48 91.57(18) . .
C50 Ru2 C49 96.14(17) . .
C48 Ru2 C49 95.69(17) . .
C50 Ru2 C3 167.06(15) . .
C48 Ru2 C3 100.52(15) . .
C49 Ru2 C3 87.30(15) . .
C50 Ru2 C2 144.77(15) . .
C48 Ru2 C2 80.83(15) . .
C49 Ru2 C2 118.74(15) . .
C3 Ru2 C2 35.71(12) . .
C50 Ru2 Ru1 79.91(12) . .
C48 Ru2 Ru1 113.68(12) . .
C49 Ru2 Ru1 150.36(13) . .
C3 Ru2 Ru1 90.93(9) . .
C2 Ru2 Ru1 72.10(9) . .
C50 Ru2 Ru3 94.09(13) . .
C48 Ru2 Ru3 171.01(12) . .
C49 Ru2 Ru3 90.64(13) . .
C3 Ru2 Ru3 73.36(9) . .
C2 Ru2 Ru3 90.54(9) . .
Ru1 Ru2 Ru3 60.666(12) . .
C53 Ru3 C52 98.98(18) . .
C53 Ru3 C51 88.30(17) . .
C52 Ru3 C51 96.82(17) . .
C53 Ru3 C5 168.64(16) . .
C52 Ru3 C5 87.45(16) . .
C51 Ru3 C5 100.29(15) . .
C53 Ru3 C4 138.87(16) . .
C52 Ru3 C4 121.84(16) . .
C51 Ru3 C4 82.56(15) . .
C5 Ru3 C4 37.08(13) . .
C53 Ru3 Ru2 78.70(12) . .
C52 Ru3 Ru2 143.76(13) . .
C51 Ru3 Ru2 119.09(12) . .
C5 Ru3 Ru2 90.56(9) . .
C4 Ru3 Ru2 71.31(10) . .
C53 Ru3 Ru1 98.35(12) . .
C52 Ru3 Ru1 85.54(12) . .
C51 Ru3 Ru1 172.53(11) . .
C5 Ru3 Ru1 72.68(9) . .
C4 Ru3 Ru1 90.17(9) . .
Ru2 Ru3 Ru1 59.505(11) . .
C32 O2 C33 116.6(3) . .
C35 O4 C36 117.0(3) . .
C39 O6 C40 116.3(3) . .
C42 O8 C43 116.4(4) . .
C6 C1 C10 119.7(3) . .
C6 C1 C2 119.3(3) . .
C10 C1 C2 107.1(3) . .
C6 C1 Ru1 72.8(2) . .
C10 C1 Ru1 127.1(2) . .
C2 C1 Ru1 108.0(2) . .
C3 C2 C12 119.6(3) . .
C3 C2 C1 120.6(3) . .
C12 C2 C1 108.4(3) . .
C3 C2 Ru2 70.6(2) . .
C12 C2 Ru2 127.3(3) . .
C1 C2 Ru2 106.4(2) . .
C2 C3 C15 118.8(3) . .
C2 C3 C4 119.7(3) . .
C15 C3 C4 108.1(3) . .
C2 C3 Ru2 73.6(2) . .
C15 C3 Ru2 128.3(3) . .
C4 C3 Ru2 105.3(2) . .
C5 C4 C3 120.5(3) . .
C5 C4 C17 118.6(3) . .
C3 C4 C17 106.5(3) . .
C5 C4 Ru3 70.1(2) . .
C3 C4 Ru3 110.0(2) . .
C17 C4 Ru3 128.5(3) . .
C4 C5 C6 119.3(3) . .
C4 C5 C20 118.6(3) . .
C6 C5 C20 106.9(3) . .
C4 C5 Ru3 72.8(2) . .
C6 C5 Ru3 108.5(2) . .
C20 C5 Ru3 128.2(3) . .
C1 C6 C7 118.6(3) . .
C1 C6 C5 120.6(3) . .
C7 C6 C5 108.1(3) . .
C1 C6 Ru1 70.8(2) . .
C7 C6 Ru1 127.8(3) . .
C5 C6 Ru1 107.7(2) . .
C8 C7 C6 120.5(3) . .
C8 C7 C21 121.1(3) . .
C6 C7 C21 107.7(3) . .
C7 C8 C9 120.2(3) . .
C7 C8 C29 123.3(3) . 2_655
C9 C8 C29 107.4(3) . 2_655
C10 C9 C8 120.8(3) . .
C10 C9 C27 120.9(3) . 2_655
C8 C9 C27 108.1(3) . 2_655
C9 C10 C1 120.1(3) . .
C9 C10 C11 123.4(3) . .
C1 C10 C11 108.7(3) . .
C10 C11 C12 105.6(3) . .
C10 C11 C38 124.3(3) . 2_655
C12 C11 C38 127.3(3) . 2_655
C10 C11 C25 115.9(3) . 2_655
C12 C11 C25 116.5(3) . 2_655
C38 C11 C25 57.9(2) 2_655 2_655
C13 C12 C2 120.2(3) . .
C13 C12 C11 122.4(3) . .
C2 C12 C11 108.4(3) . .
C12 C13 C14 121.0(3) . .
C12 C13 C23 121.7(3) . 2_655
C14 C13 C23 108.0(3) . 2_655
C15 C14 C13 119.6(3) . .
C15 C14 C30 123.3(3) . .
C13 C14 C30 108.1(3) . .
C14 C15 C16 121.4(3) . .
C14 C15 C3 120.4(3) . .
C16 C15 C3 107.5(3) . .
C28 C16 C17 119.7(3) . .
C28 C16 C15 121.5(3) . .
C17 C16 C15 108.5(3) . .
C18 C17 C16 120.2(3) . .
C18 C17 C4 120.9(3) . .
C16 C17 C4 109.2(3) . .
C17 C18 C26 120.4(3) . .
C17 C18 C19 120.4(3) . .
C26 C18 C19 108.1(3) . .
C20 C19 C24 120.0(3) . .
C20 C19 C18 120.0(3) . .
C24 C19 C18 108.8(3) . .
C19 C20 C21 120.9(3) . .
C19 C20 C5 121.1(3) . .
C21 C20 C5 108.8(3) . .
C22 C21 C20 119.2(3) . .
C22 C21 C7 122.1(3) . .
C20 C21 C7 108.4(3) . .
C21 C22 C23 119.7(3) . .
C21 C22 C30 122.4(3) . 2_655
C23 C22 C30 108.6(3) . 2_655
C24 C23 C22 120.7(3) . .
C24 C23 C13 120.9(3) . 2_655
C22 C23 C13 108.3(3) . 2_655
C23 C24 C19 119.2(3) . .
C23 C24 C25 122.7(3) . .
C19 C24 C25 108.3(3) . .
C26 C25 C24 104.7(3) . .
C26 C25 C38 125.4(3) . .
C24 C25 C38 127.5(3) . .
C26 C25 C11 115.7(3) . 2_655
C24 C25 C11 115.3(3) . 2_655
C38 C25 C11 58.5(2) . 2_655
C27 C26 C18 119.2(3) . .
C27 C26 C25 122.3(3) . .
C18 C26 C25 108.9(3) . .
C26 C27 C28 120.4(3) . .
C26 C27 C9 121.4(3) . 2_655
C28 C27 C9 108.3(3) . 2_655
C16 C28 C27 119.8(3) . .
C16 C28 C29 122.6(3) . .
C27 C28 C29 108.8(3) . .
C28 C29 C8 105.8(3) . 2_655
C28 C29 C31 126.9(3) . .
C8 C29 C31 125.4(3) 2_655 .
C28 C29 C30 115.7(3) . .
C8 C29 C30 115.0(3) 2_655 .
C31 C29 C30 56.7(2) . .
C14 C30 C22 105.6(3) . 2_655
C14 C30 C31 126.3(3) . .
C22 C30 C31 126.5(3) 2_655 .
C14 C30 C29 114.7(3) . .
C22 C30 C29 115.4(3) 2_655 .
C31 C30 C29 56.8(2) . .
C30 C31 C29 66.6(3) . .
C30 C31 C35 119.6(3) . .
C29 C31 C35 116.9(3) . .
C30 C31 C32 117.0(3) . .
C29 C31 C32 117.5(3) . .
C35 C31 C32 112.3(3) . .
O1 C32 O2 126.7(4) . .
O1 C32 C31 124.6(4) . .
O2 C32 C31 108.7(3) . .
O2 C33 C34 109.9(3) . .
O2 C33 H33A 109.7 . .
C34 C33 H33A 109.7 . .
O2 C33 H33B 109.7 . .
C34 C33 H33B 109.7 . .
H33A C33 H33B 108.2 . .
C33 C34 H34A 109.5 . .
C33 C34 H34B 109.5 . .
H34A C34 H34B 109.5 . .
C33 C34 H34C 109.5 . .
H34A C34 H34C 109.5 . .
H34B C34 H34C 109.5 . .
O3 C35 O4 126.2(4) . .
O3 C35 C31 126.3(4) . .
O4 C35 C31 107.5(3) . .
O4 C36 C37 109.0(4) . .
O4 C36 H36A 109.9 . .
C37 C36 H36A 109.9 . .
O4 C36 H36B 109.9 . .
C37 C36 H36B 109.9 . .
H36A C36 H36B 108.3 . .
C36 C37 H37A 109.5 . .
C36 C37 H37B 109.5 . .
H37A C37 H37B 109.5 . .
C36 C37 H37C 109.5 . .
H37A C37 H37C 109.5 . .
H37B C37 H37C 109.5 . .
C39 C38 C25 118.7(3) . .
C39 C38 C42 113.6(3) . .
C25 C38 C42 117.8(3) . .
C39 C38 C11 116.5(3) . 2_655
C25 C38 C11 63.6(2) . 2_655
C42 C38 C11 117.9(3) . 2_655
O5 C39 O6 125.8(4) . .
O5 C39 C38 125.1(4) . .
O6 C39 C38 109.1(3) . .
O6 C40 C41 108.2(4) . .
O6 C40 H40A 110.1 . .
C41 C40 H40A 110.1 . .
O6 C40 H40B 110.1 . .
C41 C40 H40B 110.1 . .
H40A C40 H40B 108.4 . .
C40 C41 H41A 109.5 . .
C40 C41 H41B 109.5 . .
H41A C41 H41B 109.5 . .
C40 C41 H41C 109.5 . .
H41A C41 H41C 109.5 . .
H41B C41 H41C 109.5 . .
O7 C42 O8 125.2(4) . .
O7 C42 C38 125.9(4) . .
O8 C42 C38 108.8(3) . .
C44 C43 O8 109.5(4) . .
C44 C43 H43A 109.8 . .
O8 C43 H43A 109.8 . .
C44 C43 H43B 109.8 . .
O8 C43 H43B 109.8 . .
H43A C43 H43B 108.2 . .
C43 C44 H44A 109.5 . .
C43 C44 H44B 109.5 . .
H44A C44 H44B 109.5 . .
C43 C44 H44C 109.5 . .
H44A C44 H44C 109.5 . .
H44B C44 H44C 109.5 . .
O9 C45 Ru1 179.1(4) . .
O10 C46 Ru1 179.3(4) . .
O11 C47 Ru1 174.1(4) . .
O12 C48 Ru2 179.0(4) . .
O13 C49 Ru2 176.3(4) . .
O14 C50 Ru2 176.2(4) . .
O15 C51 Ru3 176.7(4) . .
O16 C52 Ru3 178.5(4) . .
O17 C53 Ru3 173.6(4) . .
C100 Ru4 C98 90.09(18) . .
C100 Ru4 C99 99.28(18) . .
C98 Ru4 C99 96.65(19) . .
C100 Ru4 C59 168.88(15) . .
C98 Ru4 C59 99.26(15) . .
C99 Ru4 C59 85.69(16) . .
C100 Ru4 C58 141.29(16) . .
C98 Ru4 C58 81.86(15) . .
C99 Ru4 C58 119.20(16) . .
C59 Ru4 C58 36.28(13) . .
C100 Ru4 Ru6 79.67(12) . .
C98 Ru4 Ru6 116.47(13) . .
C99 Ru4 Ru6 146.82(13) . .
C59 Ru4 Ru6 90.72(10) . .
C58 Ru4 Ru6 70.60(9) . .
C100 Ru4 Ru5 95.97(12) . .
C98 Ru4 Ru5 171.96(13) . .
C99 Ru4 Ru5 87.61(13) . .
C59 Ru4 Ru5 74.19(9) . .
C58 Ru4 Ru5 90.10(9) . .
Ru6 Ru4 Ru5 59.809(11) . .
C102 Ru5 C103 98.63(19) . .
C102 Ru5 C101 96.34(18) . .
C103 Ru5 C101 90.49(18) . .
C102 Ru5 C55 85.52(16) . .
C103 Ru5 C55 170.04(16) . .
C101 Ru5 C55 98.08(15) . .
C102 Ru5 C54 120.73(16) . .
C103 Ru5 C54 140.57(17) . .
C101 Ru5 C54 83.24(15) . .
C55 Ru5 C54 36.96(13) . .
C102 Ru5 Ru6 83.12(14) . .
C103 Ru5 Ru6 97.41(13) . .
C101 Ru5 Ru6 172.07(12) . .
C55 Ru5 Ru6 73.99(10) . .
C54 Ru5 Ru6 90.22(10) . .
C102 Ru5 Ru4 142.31(14) . .
C103 Ru5 Ru4 80.96(13) . .
C101 Ru5 Ru4 121.32(12) . .
C55 Ru5 Ru4 90.21(10) . .
C54 Ru5 Ru4 69.71(9) . .
Ru6 Ru5 Ru4 59.822(12) . .
C106 Ru6 C104 90.99(18) . .
C106 Ru6 C105 96.53(17) . .
C104 Ru6 C105 95.84(19) . .
C106 Ru6 C57 168.05(15) . .
C104 Ru6 C57 100.19(16) . .
C105 Ru6 C57 86.62(15) . .
C106 Ru6 C56 144.34(15) . .
C104 Ru6 C56 81.49(16) . .
C105 Ru6 C56 118.83(15) . .
C57 Ru6 C56 35.86(13) . .
C106 Ru6 Ru5 81.19(12) . .
C104 Ru6 Ru5 113.80(14) . .
C105 Ru6 Ru5 150.26(13) . .
C57 Ru6 Ru5 90.34(10) . .
C56 Ru6 Ru5 70.46(9) . .
C106 Ru6 Ru4 94.20(12) . .
C104 Ru6 Ru4 171.34(13) . .
C105 Ru6 Ru4 90.46(13) . .
C57 Ru6 Ru4 74.20(9) . .
C56 Ru6 Ru4 90.27(9) . .
Ru5 Ru6 Ru4 60.369(11) . .
C85 O19 C86 114.9(3) . .
C88 O21 C89 115.5(3) . .
C92 O23 C93 115.3(3) . .
C95 O25 C96A 118.8(7) . .
C95 O25 C96B 113.4(7) . .
C55 C54 C82 118.6(3) . 2_546
C55 C54 C59 120.9(3) . .
C82 C54 C59 106.4(3) 2_546 .
C55 C54 Ru5 68.7(2) . .
C82 C54 Ru5 128.4(3) 2_546 .
C59 C54 Ru5 110.9(2) . .
C54 C55 C70 119.1(3) . .
C54 C55 C56 119.2(3) . .
C70 C55 C56 106.5(3) . .
C54 C55 Ru5 74.3(2) . .
C70 C55 Ru5 127.4(3) . .
C56 C55 Ru5 108.2(2) . .
C57 C56 C68 118.7(3) . .
C57 C56 C55 120.4(3) . .
C68 C56 C55 108.2(3) . .
C57 C56 Ru6 70.1(2) . .
C68 C56 Ru6 128.6(3) . .
C55 C56 Ru6 107.1(2) . .
C56 C57 C65 119.8(3) . .
C56 C57 C58 119.8(3) . .
C65 C57 C58 107.5(3) . .
C56 C57 Ru6 74.0(2) . .
C65 C57 Ru6 126.8(3) . .
C58 C57 Ru6 106.1(2) . .
C59 C58 C63 118.9(3) . .
C59 C58 C57 120.8(3) . .
C63 C58 C57 108.2(3) . .
C59 C58 Ru4 68.9(2) . .
C63 C58 Ru4 127.3(3) . .
C57 C58 Ru4 108.9(2) . .
C58 C59 C60 119.1(3) . .
C58 C59 C54 118.9(3) . .
C60 C59 C54 108.5(3) . .
C58 C59 Ru4 74.8(2) . .
C60 C59 Ru4 127.5(3) . .
C54 C59 Ru4 105.0(2) . .
C61 C60 C59 120.5(3) . .
C61 C60 C81 121.8(3) . 2_546
C59 C60 C81 107.7(3) . 2_546
C60 C61 C62 119.8(3) . .
C60 C61 C75 123.0(3) . 2_546
C62 C61 C75 107.6(3) . 2_546
C63 C62 C61 120.9(3) . .
C63 C62 C73 121.6(4) . 2_546
C61 C62 C73 108.3(3) . 2_546
C62 C63 C58 120.4(3) . .
C62 C63 C64 122.1(3) . .
C58 C63 C64 108.3(3) . .
C65 C64 C63 105.4(3) . .
C65 C64 C91 124.4(3) . .
C63 C64 C91 127.7(3) . .
C65 C64 C80 115.3(3) . .
C63 C64 C80 116.8(3) . .
C91 C64 C80 57.5(2) . .
C66 C65 C57 119.9(3) . .
C66 C65 C64 123.9(3) . .
C57 C65 C64 108.7(3) . .
C65 C66 C67 120.8(3) . .
C65 C66 C78 121.0(3) . .
C67 C66 C78 107.4(3) . .
C68 C67 C66 120.1(3) . .
C68 C67 C76 123.2(3) . .
C66 C67 C76 108.2(3) . .
C67 C68 C56 120.5(3) . .
C67 C68 C69 121.7(3) . .
C56 C68 C69 107.3(3) . .
C74 C69 C70 119.6(3) . .
C74 C69 C68 121.3(3) . .
C70 C69 C68 108.4(3) . .
C71 C70 C69 120.2(3) . .
C71 C70 C55 120.9(3) . .
C69 C70 C55 109.5(3) . .
C70 C71 C72 120.8(3) . .
C70 C71 C83 120.1(3) . 2_546
C72 C71 C83 108.8(3) . 2_546
C73 C72 C71 118.7(3) . .
C73 C72 C80 122.9(3) . 2_546
C71 C72 C80 107.8(3) . 2_546
C72 C73 C74 120.2(3) . .
C72 C73 C62 121.6(3) . 2_546
C74 C73 C62 108.3(3) . 2_546
C69 C74 C73 120.1(3) . .
C69 C74 C75 122.8(3) . .
C73 C74 C75 108.4(3) . .
C74 C75 C61 106.0(3) . 2_546
C74 C75 C84 126.1(3) . .
C61 C75 C84 126.2(3) 2_546 .
C74 C75 C76 115.4(3) . .
C61 C75 C76 115.4(3) 2_546 .
C84 C75 C76 56.1(2) . .
C67 C76 C77 105.0(3) . .
C67 C76 C84 126.2(3) . .
C77 C76 C84 127.4(3) . .
C67 C76 C75 114.9(3) . .
C77 C76 C75 115.0(3) . .
C84 C76 C75 56.5(2) . .
C81 C77 C78 119.8(4) . .
C81 C77 C76 122.5(3) . .
C78 C77 C76 109.4(3) . .
C79 C78 C77 120.8(4) . .
C79 C78 C66 120.7(3) . .
C77 C78 C66 108.4(3) . .
C78 C79 C83 119.8(3) . .
C78 C79 C80 123.0(3) . .
C83 C79 C80 108.2(3) . .
C72 C80 C79 105.3(3) 2_546 .
C72 C80 C91 127.1(3) 2_546 .
C79 C80 C91 125.6(3) . .
C72 C80 C64 114.6(3) 2_546 .
C79 C80 C64 115.4(3) . .
C91 C80 C64 58.0(2) . .
C77 C81 C82 120.0(3) . .
C77 C81 C60 121.5(3) . 2_546
C82 C81 C60 107.8(3) . 2_546
C83 C82 C81 119.3(3) . .
C83 C82 C54 121.0(3) . 2_546
C81 C82 C54 109.6(3) . 2_546
C82 C83 C79 120.2(3) . .
C82 C83 C71 120.0(3) . 2_546
C79 C83 C71 108.5(3) . 2_546
C76 C84 C75 67.4(3) . .
C76 C84 C88 118.1(3) . .
C75 C84 C88 115.8(3) . .
C76 C84 C85 116.5(3) . .
C75 C84 C85 121.5(3) . .
C88 C84 C85 111.3(3) . .
O18 C85 O19 125.8(4) . .
O18 C85 C84 121.9(4) . .
O19 C85 C84 112.1(3) . .
O19 C86 C87 112.3(4) . .
O19 C86 H86A 109.1 . .
C87 C86 H86A 109.1 . .
O19 C86 H86B 109.1 . .
C87 C86 H86B 109.1 . .
H86A C86 H86B 107.9 . .
C86 C87 H87A 109.5 . .
C86 C87 H87B 109.5 . .
H87A C87 H87B 109.5 . .
C86 C87 H87C 109.5 . .
H87A C87 H87C 109.5 . .
H87B C87 H87C 109.5 . .
O20 C88 O21 125.7(4) . .
O20 C88 C84 124.7(4) . .
O21 C88 C84 109.5(3) . .
O21 C89 C90 106.9(4) . .
O21 C89 H89A 110.3 . .
C90 C89 H89A 110.3 . .
O21 C89 H89B 110.3 . .
C90 C89 H89B 110.3 . .
H89A C89 H89B 108.6 . .
C89 C90 H90A 109.5 . .
C89 C90 H90B 109.5 . .
H90A C90 H90B 109.5 . .
C89 C90 H90C 109.5 . .
H90A C90 H90C 109.5 . .
H90B C90 H90C 109.5 . .
C80 C91 C95 118.3(3) . .
C80 C91 C64 64.5(2) . .
C95 C91 C64 124.0(3) . .
C80 C91 C92 116.9(3) . .
C95 C91 C92 110.3(3) . .
C64 C91 C92 116.1(3) . .
O22 C92 O23 126.4(4) . .
O22 C92 C91 124.6(4) . .
O23 C92 C91 109.0(3) . .
O23 C93 C94 110.9(4) . .
O23 C93 H93A 109.5 . .
C94 C93 H93A 109.5 . .
O23 C93 H93B 109.5 . .
C94 C93 H93B 109.5 . .
H93A C93 H93B 108.0 . .
C93 C94 H94A 109.5 . .
C93 C94 H94B 109.5 . .
H94A C94 H94B 109.5 . .
C93 C94 H94C 109.5 . .
H94A C94 H94C 109.5 . .
H94B C94 H94C 109.5 . .
O24 C95 O25 124.6(4) . .
O24 C95 C91 120.6(4) . .
O25 C95 C91 114.8(4) . .
O25 C96A C97A 98.6(9) . .
O25 C96A H96A 112.1 . .
C97A C96A H96A 112.1 . .
O25 C96A H96B 112.1 . .
C97A C96A H96B 112.1 . .
H96A C96A H96B 109.7 . .
C96A C97A H97A 109.5 . .
C96A C97A H97B 109.5 . .
H97A C97A H97B 109.5 . .
C96A C97A H97C 109.5 . .
H97A C97A H97C 109.5 . .
H97B C97A H97C 109.5 . .
O25 C96B C97B 106.6(10) . .
O25 C96B H96C 110.4 . .
C97B C96B H96C 110.4 . .
O25 C96B H96D 110.4 . .
C97B C96B H96D 110.4 . .
H96C C96B H96D 108.6 . .
C96B C97B H97D 109.5 . .
C96B C97B H97E 109.5 . .
H97D C97B H97E 109.5 . .
C96B C97B H97F 109.5 . .
H97D C97B H97F 109.5 . .
H97E C97B H97F 109.5 . .
O26 C98 Ru4 178.0(4) . .
O27 C99 Ru4 179.2(4) . .
O28 C100 Ru4 174.2(4) . .
O29 C101 Ru5 179.5(4) . .
O30 C102 Ru5 177.0(4) . .
O31 C103 Ru5 174.4(4) . .
O32 C104 Ru6 179.0(4) . .
O33 C105 Ru6 178.4(4) . .
O34 C106 Ru6 175.0(4) . .
Cl2 C107 Cl1 111.2(3) . .
Cl2 C107 H10A 109.4 . .
Cl1 C107 H10A 109.4 . .
Cl2 C107 H10B 109.4 . .
Cl1 C107 H10B 109.4 . .
H10A C107 H10B 108.0 . .

loop_
_geom_bond_atom_site_label_1
_geom_bond_atom_site_label_2
_geom_bond_distance
_geom_bond_site_symmetry_2
Ru1 C47 1.897(4) .
Ru1 C45 1.918(4) .
Ru1 C46 1.923(4) .
Ru1 C1 2.273(4) .
Ru1 C6 2.300(4) .
Ru1 Ru2 2.8458(5) .
Ru1 Ru3 2.8791(5) .
Ru2 C50 1.901(4) .
Ru2 C48 1.907(4) .
Ru2 C49 1.933(4) .
Ru2 C3 2.290(4) .
Ru2 C2 2.329(4) .
Ru2 Ru3 2.8552(5) .
Ru3 C53 1.910(4) .
Ru3 C52 1.912(4) .
Ru3 C51 1.918(4) .
Ru3 C5 2.246(4) .
Ru3 C4 2.281(4) .
O1 C32 1.202(5) .
O2 C32 1.326(5) .
O2 C33 1.467(4) .
O3 C35 1.195(5) .
O4 C35 1.327(5) .
O4 C36 1.473(5) .
O5 C39 1.194(5) .
O6 C39 1.324(5) .
O6 C40 1.461(5) .
O7 C42 1.181(5) .
O8 C42 1.322(5) .
O8 C43 1.470(5) .
O9 C45 1.139(5) .
O10 C46 1.136(5) .
O11 C47 1.149(5) .
O12 C48 1.138(5) .
O13 C49 1.128(5) .
O14 C50 1.141(5) .
O15 C51 1.127(5) .
O16 C52 1.140(5) .
O17 C53 1.143(5) .
C1 C6 1.429(5) .
C1 C10 1.455(5) .
C1 C2 1.482(5) .
C2 C3 1.417(5) .
C2 C12 1.445(5) .
C3 C15 1.468(5) .
C3 C4 1.469(5) .
C4 C5 1.440(5) .
C4 C17 1.472(5) .
C5 C6 1.466(5) .
C5 C20 1.472(5) .
C6 C7 1.462(5) .
C7 C8 1.377(5) .
C7 C21 1.463(5) .
C8 C9 1.452(5) .
C8 C29 1.490(5) 2_655
C9 C10 1.372(5) .
C9 C27 1.461(5) 2_655
C10 C11 1.484(5) .
C11 C12 1.489(5) .
C11 C38 1.524(5) 2_655
C11 C25 1.600(5) 2_655
C12 C13 1.374(5) .
C13 C14 1.448(5) .
C13 C23 1.462(5) 2_655
C14 C15 1.376(5) .
C14 C30 1.477(5) .
C15 C16 1.460(5) .
C16 C28 1.390(5) .
C16 C17 1.428(5) .
C17 C18 1.391(5) .
C18 C26 1.424(5) .
C18 C19 1.452(5) .
C19 C20 1.388(5) .
C19 C24 1.425(5) .
C20 C21 1.430(5) .
C21 C22 1.393(5) .
C22 C23 1.428(5) .
C22 C30 1.483(5) 2_655
C23 C24 1.396(5) .
C23 C13 1.462(5) 2_655
C24 C25 1.489(5) .
C25 C26 1.485(5) .
C25 C38 1.514(5) .
C25 C11 1.600(5) 2_655
C26 C27 1.397(5) .
C27 C28 1.431(5) .
C27 C9 1.461(5) 2_655
C28 C29 1.470(5) .
C29 C8 1.490(5) 2_655
C29 C31 1.503(5) .
C29 C30 1.649(5) .
C30 C22 1.483(5) 2_655
C30 C31 1.501(5) .
C31 C35 1.511(5) .
C31 C32 1.523(5) .
C33 C34 1.491(6) .
C33 H33A 0.9900 .
C33 H33B 0.9900 .
C34 H34A 0.9800 .
C34 H34B 0.9800 .
C34 H34C 0.9800 .
C36 C37 1.481(6) .
C36 H36A 0.9900 .
C36 H36B 0.9900 .
C37 H37A 0.9800 .
C37 H37B 0.9800 .
C37 H37C 0.9800 .
C38 C39 1.511(5) .
C38 C42 1.519(5) .
C38 C11 1.524(5) 2_655
C40 C41 1.494(6) .
C40 H40A 0.9900 .
C40 H40B 0.9900 .
C41 H41A 0.9800 .
C41 H41B 0.9800 .
C41 H41C 0.9800 .
C43 C44 1.456(7) .
C43 H43A 0.9900 .
C43 H43B 0.9900 .
C44 H44A 0.9800 .
C44 H44B 0.9800 .
C44 H44C 0.9800 .
Ru4 C100 1.896(4) .
Ru4 C98 1.908(5) .
Ru4 C99 1.928(5) .
Ru4 C59 2.258(4) .
Ru4 C58 2.336(4) .
Ru4 Ru6 2.8642(5) .
Ru4 Ru5 2.8800(5) .
Ru5 C102 1.905(4) .
Ru5 C103 1.915(4) .
Ru5 C101 1.930(4) .
Ru5 C55 2.222(4) .
Ru5 C54 2.296(4) .
Ru5 Ru6 2.8639(5) .
Ru6 C106 1.907(4) .
Ru6 C104 1.913(4) .
Ru6 C105 1.937(5) .
Ru6 C57 2.278(4) .
Ru6 C56 2.329(4) .
O18 C85 1.195(5) .
O19 C85 1.323(5) .
O19 C86 1.473(5) .
O20 C88 1.204(5) .
O21 C88 1.324(5) .
O21 C89 1.459(5) .
O22 C92 1.199(5) .
O23 C92 1.329(5) .
O23 C93 1.474(5) .
O24 C95 1.198(5) .
O25 C95 1.294(5) .
O25 C96A 1.480(8) .
O25 C96B 1.493(9) .
O26 C98 1.137(5) .
O27 C99 1.138(5) .
O28 C100 1.150(5) .
O29 C101 1.121(5) .
O30 C102 1.140(5) .
O31 C103 1.140(5) .
O32 C104 1.130(5) .
O33 C105 1.129(5) .
O34 C106 1.137(5) .
C54 C55 1.434(5) .
C54 C82 1.468(5) 2_546
C54 C59 1.471(5) .
C55 C70 1.471(5) .
C55 C56 1.476(5) .
C56 C57 1.419(5) .
C56 C68 1.465(5) .
C57 C65 1.454(5) .
C57 C58 1.470(5) .
C58 C59 1.432(5) .
C58 C63 1.449(5) .
C59 C60 1.461(5) .
C60 C61 1.368(5) .
C60 C81 1.469(5) 2_546
C61 C62 1.453(5) .
C61 C75 1.482(5) 2_546
C62 C63 1.375(5) .
C62 C73 1.457(5) 2_546
C63 C64 1.487(5) .
C64 C65 1.478(5) .
C64 C91 1.517(5) .
C64 C80 1.615(5) .
C65 C66 1.373(5) .
C66 C67 1.455(5) .
C66 C78 1.473(5) .
C67 C68 1.369(5) .
C67 C76 1.484(5) .
C68 C69 1.475(5) .
C69 C74 1.385(5) .
C69 C70 1.422(5) .
C70 C71 1.384(5) .
C71 C72 1.430(5) .
C71 C83 1.460(5) 2_546
C72 C73 1.388(5) .
C72 C80 1.489(5) 2_546
C73 C74 1.436(5) .
C73 C62 1.457(5) 2_546
C74 C75 1.480(5) .
C75 C61 1.482(5) 2_546
C75 C84 1.493(5) .
C75 C76 1.654(5) .
C76 C77 1.485(5) .
C76 C84 1.487(5) .
C77 C81 1.388(5) .
C77 C78 1.416(5) .
C78 C79 1.382(5) .
C79 C83 1.422(5) .
C79 C80 1.494(5) .
C80 C72 1.489(5) 2_546
C80 C91 1.507(5) .
C81 C82 1.437(5) .
C81 C60 1.469(5) 2_546
C82 C83 1.395(5) .
C82 C54 1.468(5) 2_546
C83 C71 1.460(5) 2_546
C84 C88 1.523(5) .
C84 C85 1.529(5) .
C86 C87 1.515(7) .
C86 H86A 0.9900 .
C86 H86B 0.9900 .
C87 H87A 0.9800 .
C87 H87B 0.9800 .
C87 H87C 0.9800 .
C89 C90 1.509(6) .
C89 H89A 0.9900 .
C89 H89B 0.9900 .
C90 H90A 0.9800 .
C90 H90B 0.9800 .
C90 H90C 0.9800 .
C91 C95 1.511(5) .
C91 C92 1.528(5) .
C93 C94 1.495(6) .
C93 H93A 0.9900 .
C93 H93B 0.9900 .
C94 H94A 0.9800 .
C94 H94B 0.9800 .
C94 H94C 0.9800 .
C96A C97A 1.497(14) .
C96A H96A 0.9900 .
C96A H96B 0.9900 .
C97A H97A 0.9800 .
C97A H97B 0.9800 .
C97A H97C 0.9800 .
C96B C97B 1.531(16) .
C96B H96C 0.9900 .
C96B H96D 0.9900 .
C97B H97D 0.9800 .
C97B H97E 0.9800 .
C97B H97F 0.9800 .
Cl1 C107 1.771(6) .
Cl2 C107 1.752(5) .
C107 H10A 0.9900 .
C107 H10B 0.9900 .

loop_
_geom_torsion_atom_site_label_1
_geom_torsion_atom_site_label_2
_geom_torsion_atom_site_label_3
_geom_torsion_atom_site_label_4
_geom_torsion
_geom_torsion_site_symmetry_1
_geom_torsion_site_symmetry_2
_geom_torsion_site_symmetry_3
_geom_torsion_site_symmetry_4
C6 C1 C2 C3 -1.6(5) . . . .
C10 C1 C2 C3 -141.7(3) . . . .
Ru1 C1 C2 C3 78.4(4) . . . .
C6 C1 C2 C12 141.7(3) . . . .
C10 C1 C2 C12 1.6(4) . . . .
Ru1 C1 C2 C12 -138.3(3) . . . .
C6 C1 C2 Ru2 -78.4(3) . . . .
C10 C1 C2 Ru2 141.4(2) . . . .
Ru1 C1 C2 Ru2 1.6(3) . . . .
C12 C2 C3 C15 -2.6(5) . . . .
C1 C2 C3 C15 136.7(4) . . . .
Ru2 C2 C3 C15 -125.2(3) . . . .
C12 C2 C3 C4 -138.7(4) . . . .
C1 C2 C3 C4 0.6(5) . . . .
Ru2 C2 C3 C4 98.6(3) . . . .
C12 C2 C3 Ru2 122.6(3) . . . .
C1 C2 C3 Ru2 -98.1(3) . . . .
C2 C3 C4 C5 0.3(5) . . . .
C15 C3 C4 C5 -140.1(3) . . . .
Ru2 C3 C4 C5 79.9(3) . . . .
C2 C3 C4 C17 139.2(3) . . . .
C15 C3 C4 C17 -1.1(4) . . . .
Ru2 C3 C4 C17 -141.2(2) . . . .
C2 C3 C4 Ru3 -77.9(4) . . . .
C15 C3 C4 Ru3 141.8(2) . . . .
Ru2 C3 C4 Ru3 1.8(3) . . . .
C3 C4 C5 C6 -0.1(5) . . . .
C17 C4 C5 C6 -134.2(4) . . . .
Ru3 C4 C5 C6 102.0(3) . . . .
C3 C4 C5 C20 133.3(4) . . . .
C17 C4 C5 C20 -0.9(5) . . . .
Ru3 C4 C5 C20 -124.7(3) . . . .
C3 C4 C5 Ru3 -102.0(3) . . . .
C17 C4 C5 Ru3 123.8(3) . . . .
C10 C1 C6 C7 -0.1(5) . . . .
C2 C1 C6 C7 -135.3(4) . . . .
Ru1 C1 C6 C7 123.3(3) . . . .
C10 C1 C6 C5 137.0(4) . . . .
C2 C1 C6 C5 1.7(5) . . . .
Ru1 C1 C6 C5 -99.7(3) . . . .
C10 C1 C6 Ru1 -123.4(3) . . . .
C2 C1 C6 Ru1 101.4(3) . . . .
C4 C5 C6 C1 -0.9(5) . . . .
C20 C5 C6 C1 -139.1(3) . . . .
Ru3 C5 C6 C1 79.3(4) . . . .
C4 C5 C6 C7 140.0(3) . . . .
C20 C5 C6 C7 1.9(4) . . . .
Ru3 C5 C6 C7 -139.8(2) . . . .
C4 C5 C6 Ru1 -78.7(3) . . . .
C20 C5 C6 Ru1 143.2(2) . . . .
Ru3 C5 C6 Ru1 1.6(3) . . . .
C1 C6 C7 C8 -2.9(5) . . . .
C5 C6 C7 C8 -144.8(3) . . . .
Ru1 C6 C7 C8 84.1(4) . . . .
C1 C6 C7 C21 141.9(3) . . . .
C5 C6 C7 C21 0.0(4) . . . .
Ru1 C6 C7 C21 -131.1(3) . . . .
C6 C7 C8 C9 5.2(5) . . . .
C21 C7 C8 C9 -134.8(4) . . . .
C6 C7 C8 C29 148.1(4) . . . 2_655
C21 C7 C8 C29 8.0(5) . . . 2_655
C7 C8 C9 C10 -4.6(5) . . . .
C29 C8 C9 C10 -152.7(3) 2_655 . . .
C7 C8 C9 C27 140.8(3) . . . 2_655
C29 C8 C9 C27 -7.3(4) 2_655 . . 2_655
C8 C9 C10 C1 1.6(5) . . . .
C27 C9 C10 C1 -139.5(4) 2_655 . . .
C8 C9 C10 C11 147.2(4) . . . .
C27 C9 C10 C11 6.2(6) 2_655 . . .
C6 C1 C10 C9 0.6(5) . . . .
C2 C1 C10 C9 140.7(3) . . . .
Ru1 C1 C10 C9 -89.6(4) . . . .
C6 C1 C10 C11 -149.5(3) . . . .
C2 C1 C10 C11 -9.5(4) . . . .
Ru1 C1 C10 C11 120.3(3) . . . .
C9 C10 C11 C12 -135.5(4) . . . .
C1 C10 C11 C12 13.5(4) . . . .
C9 C10 C11 C38 62.5(5) . . . 2_655
C1 C10 C11 C38 -148.5(3) . . . 2_655
C9 C10 C11 C25 -4.9(5) . . . 2_655
C1 C10 C11 C25 144.1(3) . . . 2_655
C3 C2 C12 C13 2.7(5) . . . .
C1 C2 C12 C13 -141.1(3) . . . .
Ru2 C2 C12 C13 90.0(4) . . . .
C3 C2 C12 C11 150.6(3) . . . .
C1 C2 C12 C11 6.9(4) . . . .
Ru2 C2 C12 C11 -122.0(3) . . . .
C10 C11 C12 C13 134.7(4) . . . .
C38 C11 C12 C13 -64.1(5) 2_655 . . .
C25 C11 C12 C13 4.5(5) 2_655 . . .
C10 C11 C12 C2 -12.4(4) . . . .
C38 C11 C12 C2 148.8(4) 2_655 . . .
C25 C11 C12 C2 -142.6(3) 2_655 . . .
C2 C12 C13 C14 -4.2(5) . . . .
C11 C12 C13 C14 -147.6(4) . . . .
C2 C12 C13 C23 138.5(4) . . . 2_655
C11 C12 C13 C23 -4.9(6) . . . 2_655
C12 C13 C14 C15 5.7(5) . . . .
C23 C13 C14 C15 -141.4(3) 2_655 . . .
C12 C13 C14 C30 154.0(3) . . . .
C23 C13 C14 C30 6.8(4) 2_655 . . .
C13 C14 C15 C16 134.6(4) . . . .
C30 C14 C15 C16 -8.6(6) . . . .
C13 C14 C15 C3 -5.6(5) . . . .
C30 C14 C15 C3 -148.9(4) . . . .
C2 C3 C15 C14 4.2(5) . . . .
C4 C3 C15 C14 144.9(3) . . . .
Ru2 C3 C15 C14 -87.2(4) . . . .
C2 C3 C15 C16 -140.9(3) . . . .
C4 C3 C15 C16 -0.2(4) . . . .
Ru2 C3 C15 C16 127.7(3) . . . .
C14 C15 C16 C28 1.7(5) . . . .
C3 C15 C16 C28 146.4(3) . . . .
C14 C15 C16 C17 -143.2(4) . . . .
C3 C15 C16 C17 1.5(4) . . . .
C28 C16 C17 C18 -1.5(5) . . . .
C15 C16 C17 C18 144.1(3) . . . .
C28 C16 C17 C4 -147.9(3) . . . .
C15 C16 C17 C4 -2.3(4) . . . .
C5 C4 C17 C18 -4.2(5) . . . .
C3 C4 C17 C18 -144.0(3) . . . .
Ru3 C4 C17 C18 82.3(4) . . . .
C5 C4 C17 C16 141.9(3) . . . .
C3 C4 C17 C16 2.1(4) . . . .
Ru3 C4 C17 C16 -131.6(3) . . . .
C16 C17 C18 C26 1.8(5) . . . .
C4 C17 C18 C26 144.3(4) . . . .
C16 C17 C18 C19 -137.8(4) . . . .
C4 C17 C18 C19 4.7(5) . . . .
C17 C18 C19 C20 0.1(5) . . . .
C26 C18 C19 C20 -143.9(3) . . . .
C17 C18 C19 C24 143.9(4) . . . .
C26 C18 C19 C24 -0.1(4) . . . .
C24 C19 C20 C21 -1.8(5) . . . .
C18 C19 C20 C21 138.0(4) . . . .
C24 C19 C20 C5 -145.1(4) . . . .
C18 C19 C20 C5 -5.3(5) . . . .
C4 C5 C20 C19 5.6(5) . . . .
C6 C5 C20 C19 144.1(3) . . . .
Ru3 C5 C20 C19 -84.4(4) . . . .
C4 C5 C20 C21 -141.6(3) . . . .
C6 C5 C20 C21 -3.1(4) . . . .
Ru3 C5 C20 C21 128.4(3) . . . .
C19 C20 C21 C22 1.7(5) . . . .
C5 C20 C21 C22 149.0(3) . . . .
C19 C20 C21 C7 -144.2(3) . . . .
C5 C20 C21 C7 3.1(4) . . . .
C8 C7 C21 C22 -2.1(5) . . . .
C6 C7 C21 C22 -146.6(3) . . . .
C8 C7 C21 C20 142.6(4) . . . .
C6 C7 C21 C20 -1.9(4) . . . .
C20 C21 C22 C23 -3.8(5) . . . .
C7 C21 C22 C23 137.3(4) . . . .
C20 C21 C22 C30 -146.6(4) . . . 2_655
C7 C21 C22 C30 -5.5(6) . . . 2_655
C21 C22 C23 C24 6.2(5) . . . .
C30 C22 C23 C24 153.6(3) 2_655 . . .
C21 C22 C23 C13 -139.5(3) . . . 2_655
C30 C22 C23 C13 7.9(4) 2_655 . . 2_655
C22 C23 C24 C19 -6.2(5) . . . .
C13 C23 C24 C19 135.2(4) 2_655 . . .
C22 C23 C24 C25 -147.8(4) . . . .
C13 C23 C24 C25 -6.4(6) 2_655 . . .
C20 C19 C24 C23 4.0(5) . . . .
C18 C19 C24 C23 -139.7(3) . . . .
C20 C19 C24 C25 150.6(3) . . . .
C18 C19 C24 C25 6.8(4) . . . .
C23 C24 C25 C26 134.6(4) . . . .
C19 C24 C25 C26 -10.6(4) . . . .
C23 C24 C25 C38 -62.3(5) . . . .
C19 C24 C25 C38 152.5(3) . . . .
C23 C24 C25 C11 6.3(5) . . . 2_655
C19 C24 C25 C11 -138.9(3) . . . 2_655
C17 C18 C26 C27 -3.8(5) . . . .
C19 C18 C26 C27 140.1(3) . . . .
C17 C18 C26 C25 -150.7(3) . . . .
C19 C18 C26 C25 -6.7(4) . . . .
C24 C25 C26 C27 -135.1(4) . . . .
C38 C25 C26 C27 61.4(5) . . . .
C11 C25 C26 C27 -7.0(5) 2_655 . . .
C24 C25 C26 C18 10.6(4) . . . .
C38 C25 C26 C18 -152.9(3) . . . .
C11 C25 C26 C18 138.7(3) 2_655 . . .
C18 C26 C27 C28 5.6(5) . . . .
C25 C26 C27 C28 147.9(4) . . . .
C18 C26 C27 C9 -136.0(4) . . . 2_655
C25 C26 C27 C9 6.3(5) . . . 2_655
C17 C16 C28 C27 3.2(5) . . . .
C15 C16 C28 C27 -137.9(4) . . . .
C17 C16 C28 C29 147.2(4) . . . .
C15 C16 C28 C29 6.1(5) . . . .
C26 C27 C28 C16 -5.3(5) . . . .
C9 C27 C28 C16 140.7(3) 2_655 . . .
C26 C27 C28 C29 -153.8(3) . . . .
C9 C27 C28 C29 -7.8(4) 2_655 . . .
C16 C28 C29 C8 -135.3(4) . . . 2_655
C27 C28 C29 C8 12.1(4) . . . 2_655
C16 C28 C29 C31 59.6(5) . . . .
C27 C28 C29 C31 -152.9(4) . . . .
C16 C28 C29 C30 -6.7(5) . . . .
C27 C28 C29 C30 140.7(3) . . . .
C15 C14 C30 C22 135.4(4) . . . 2_655
C13 C14 C30 C22 -11.4(4) . . . 2_655
C15 C14 C30 C31 -58.6(5) . . . .
C13 C14 C30 C31 154.6(4) . . . .
C15 C14 C30 C29 7.2(5) . . . .
C13 C14 C30 C29 -139.6(3) . . . .
C28 C29 C30 C14 0.3(5) . . . .
C8 C29 C30 C14 124.3(3) 2_655 . . .
C31 C29 C30 C14 -118.5(4) . . . .
C28 C29 C30 C22 -122.8(4) . . . 2_655
C8 C29 C30 C22 1.2(5) 2_655 . . 2_655
C31 C29 C30 C22 118.4(4) . . . 2_655
C28 C29 C30 C31 118.8(4) . . . .
C8 C29 C30 C31 -117.2(4) 2_655 . . .
C14 C30 C31 C29 98.0(4) . . . .
C22 C30 C31 C29 -98.8(4) 2_655 . . .
C14 C30 C31 C35 -153.3(4) . . . .
C22 C30 C31 C35 9.9(6) 2_655 . . .
C29 C30 C31 C35 108.7(4) . . . .
C14 C30 C31 C32 -12.1(6) . . . .
C22 C30 C31 C32 151.1(4) 2_655 . . .
C29 C30 C31 C32 -110.1(4) . . . .
C28 C29 C31 C30 -98.9(4) . . . .
C8 C29 C31 C30 98.9(4) 2_655 . . .
C28 C29 C31 C35 148.5(4) . . . .
C8 C29 C31 C35 -13.7(5) 2_655 . . .
C30 C29 C31 C35 -112.6(4) . . . .
C28 C29 C31 C32 10.5(6) . . . .
C8 C29 C31 C32 -151.7(4) 2_655 . . .
C30 C29 C31 C32 109.4(4) . . . .
C33 O2 C32 O1 -5.5(6) . . . .
C33 O2 C32 C31 176.2(3) . . . .
C30 C31 C32 O1 103.8(5) . . . .
C29 C31 C32 O1 27.6(6) . . . .
C35 C31 C32 O1 -112.3(4) . . . .
C30 C31 C32 O2 -77.8(4) . . . .
C29 C31 C32 O2 -154.0(3) . . . .
C35 C31 C32 O2 66.1(4) . . . .
C32 O2 C33 C34 -79.4(4) . . . .
C36 O4 C35 O3 2.9(6) . . . .
C36 O4 C35 C31 -179.0(3) . . . .
C30 C31 C35 O3 22.7(6) . . . .
C29 C31 C35 O3 99.7(5) . . . .
C32 C31 C35 O3 -120.2(4) . . . .
C30 C31 C35 O4 -155.5(3) . . . .
C29 C31 C35 O4 -78.5(4) . . . .
C32 C31 C35 O4 61.6(4) . . . .
C35 O4 C36 C37 84.9(5) . . . .
C26 C25 C38 C39 6.3(5) . . . .
C24 C25 C38 C39 -153.4(4) . . . .
C11 C25 C38 C39 107.2(4) 2_655 . . .
C26 C25 C38 C42 150.0(3) . . . .
C24 C25 C38 C42 -9.8(5) . . . .
C11 C25 C38 C42 -109.1(4) 2_655 . . .
C26 C25 C38 C11 -100.9(4) . . . 2_655
C24 C25 C38 C11 99.3(4) . . . 2_655
C40 O6 C39 O5 7.3(6) . . . .
C40 O6 C39 C38 -170.8(3) . . . .
C25 C38 C39 O5 34.9(6) . . . .
C42 C38 C39 O5 -110.2(4) . . . .
C11 C38 C39 O5 107.7(4) 2_655 . . .
C25 C38 C39 O6 -147.1(3) . . . .
C42 C38 C39 O6 67.9(4) . . . .
C11 C38 C39 O6 -74.2(4) 2_655 . . .
C39 O6 C40 C41 151.8(4) . . . .
C43 O8 C42 O7 10.4(7) . . . .
C43 O8 C42 C38 -172.5(4) . . . .
C39 C38 C42 O7 -168.4(4) . . . .
C25 C38 C42 O7 46.2(6) . . . .
C11 C38 C42 O7 -26.9(6) 2_655 . . .
C39 C38 C42 O8 14.5(5) . . . .
C25 C38 C42 O8 -130.9(4) . . . .
C11 C38 C42 O8 156.0(3) 2_655 . . .
C42 O8 C43 C44 98.3(5) . . . .
C82 C54 C55 C70 -1.3(5) 2_546 . . .
C59 C54 C55 C70 133.2(4) . . . .
Ru5 C54 C55 C70 -124.5(3) . . . .
C82 C54 C55 C56 -134.4(4) 2_546 . . .
C59 C54 C55 C56 0.1(5) . . . .
Ru5 C54 C55 C56 102.4(3) . . . .
C82 C54 C55 Ru5 123.2(3) 2_546 . . .
C59 C54 C55 Ru5 -102.3(3) . . . .
C54 C55 C56 C57 -1.1(5) . . . .
C70 C55 C56 C57 -139.4(4) . . . .
Ru5 C55 C56 C57 80.7(4) . . . .
C54 C55 C56 C68 140.1(3) . . . .
C70 C55 C56 C68 1.9(4) . . . .
Ru5 C55 C56 C68 -138.0(3) . . . .
C54 C55 C56 Ru6 -77.7(4) . . . .
C70 C55 C56 Ru6 144.0(2) . . . .
Ru5 C55 C56 Ru6 4.1(3) . . . .
C68 C56 C57 C65 0.4(5) . . . .
C55 C56 C57 C65 137.7(4) . . . .
Ru6 C56 C57 C65 -123.6(3) . . . .
C68 C56 C57 C58 -136.3(4) . . . .
C55 C56 C57 C58 1.0(5) . . . .
Ru6 C56 C57 C58 99.7(3) . . . .
C68 C56 C57 Ru6 124.0(3) . . . .
C55 C56 C57 Ru6 -98.7(3) . . . .
C56 C57 C58 C59 0.1(5) . . . .
C65 C57 C58 C59 -141.3(3) . . . .
Ru6 C57 C58 C59 80.6(4) . . . .
C56 C57 C58 C63 142.0(3) . . . .
C65 C57 C58 C63 0.7(4) . . . .
Ru6 C57 C58 C63 -137.5(3) . . . .
C56 C57 C58 Ru4 -76.1(4) . . . .
C65 C57 C58 Ru4 142.6(3) . . . .
Ru6 C57 C58 Ru4 4.4(3) . . . .
C63 C58 C59 C60 -2.9(5) . . . .
C57 C58 C59 C60 135.1(4) . . . .
Ru4 C58 C59 C60 -124.9(3) . . . .
C63 C58 C59 C54 -139.1(4) . . . .
C57 C58 C59 C54 -1.0(5) . . . .
Ru4 C58 C59 C54 99.0(3) . . . .
C63 C58 C59 Ru4 121.9(3) . . . .
C57 C58 C59 Ru4 -100.0(3) . . . .
C55 C54 C59 C58 1.0(5) . . . .
C82 C54 C59 C58 140.2(3) 2_546 . . .
Ru5 C54 C59 C58 -76.1(4) . . . .
C55 C54 C59 C60 -139.4(4) . . . .
C82 C54 C59 C60 -0.2(4) 2_546 . . .
Ru5 C54 C59 C60 143.5(3) . . . .
C55 C54 C59 Ru4 81.6(4) . . . .
C82 C54 C59 Ru4 -139.2(3) 2_546 . . .
Ru5 C54 C59 Ru4 4.6(3) . . . .
C58 C59 C60 C61 4.9(5) . . . .
C54 C59 C60 C61 145.1(4) . . . .
Ru4 C59 C60 C61 -88.0(4) . . . .
C58 C59 C60 C81 -141.3(3) . . . 2_546
C54 C59 C60 C81 -1.1(4) . . . 2_546
Ru4 C59 C60 C81 125.8(3) . . . 2_546
C59 C60 C61 C62 -6.6(5) . . . .
C81 C60 C61 C62 134.8(4) 2_546 . . .
C59 C60 C61 C75 -148.7(4) . . . 2_546
C81 C60 C61 C75 -7.3(6) 2_546 . . 2_546
C60 C61 C62 C63 6.6(6) . . . .
C75 C61 C62 C63 153.9(3) 2_546 . . .
C60 C61 C62 C73 -140.7(4) . . . 2_546
C75 C61 C62 C73 6.6(4) 2_546 . . 2_546
C61 C62 C63 C58 -4.7(6) . . . .
C73 C62 C63 C58 138.3(4) 2_546 . . .
C61 C62 C63 C64 -147.7(4) . . . .
C73 C62 C63 C64 -4.7(6) 2_546 . . .
C59 C58 C63 C62 3.0(5) . . . .
C57 C58 C63 C62 -139.8(4) . . . .
Ru4 C58 C63 C62 87.4(4) . . . .
C59 C58 C63 C64 150.5(3) . . . .
C57 C58 C63 C64 7.7(4) . . . .
Ru4 C58 C63 C64 -125.0(3) . . . .
C62 C63 C64 C65 134.0(4) . . . .
C58 C63 C64 C65 -12.9(4) . . . .
C62 C63 C64 C91 -63.7(5) . . . .
C58 C63 C64 C91 149.4(4) . . . .
C62 C63 C64 C80 4.5(5) . . . .
C58 C63 C64 C80 -142.4(3) . . . .
C56 C57 C65 C66 0.7(5) . . . .
C58 C57 C65 C66 142.0(4) . . . .
Ru6 C57 C65 C66 -91.2(4) . . . .
C56 C57 C65 C64 -150.2(3) . . . .
C58 C57 C65 C64 -8.9(4) . . . .
Ru6 C57 C65 C64 117.9(3) . . . .
C63 C64 C65 C66 -136.1(4) . . . .
C91 C64 C65 C66 60.8(5) . . . .
C80 C64 C65 C66 -5.8(5) . . . .
C63 C64 C65 C57 13.3(4) . . . .
C91 C64 C65 C57 -149.7(4) . . . .
C80 C64 C65 C57 143.7(3) . . . .
C57 C65 C66 C67 1.0(5) . . . .
C64 C65 C66 C67 147.3(4) . . . .
C57 C65 C66 C78 -138.9(4) . . . .
C64 C65 C66 C78 7.4(6) . . . .
C65 C66 C67 C68 -3.9(5) . . . .
C78 C66 C67 C68 140.8(4) . . . .
C65 C66 C67 C76 -152.7(3) . . . .
C78 C66 C67 C76 -8.0(4) . . . .
C66 C67 C68 C56 4.9(5) . . . .
C76 C67 C68 C56 148.9(4) . . . .
C66 C67 C68 C69 -135.3(4) . . . .
C76 C67 C68 C69 8.7(6) . . . .
C57 C56 C68 C67 -3.2(5) . . . .
C55 C56 C68 C67 -145.2(4) . . . .
Ru6 C56 C68 C67 83.4(4) . . . .
C57 C56 C68 C69 142.0(3) . . . .
C55 C56 C68 C69 0.0(4) . . . .
Ru6 C56 C68 C69 -131.3(3) . . . .
C67 C68 C69 C74 -1.5(6) . . . .
C56 C68 C69 C74 -146.2(4) . . . .
C67 C68 C69 C70 142.8(4) . . . .
C56 C68 C69 C70 -1.9(4) . . . .
C74 C69 C70 C71 1.3(5) . . . .
C68 C69 C70 C71 -143.7(3) . . . .
C74 C69 C70 C55 148.2(3) . . . .
C68 C69 C70 C55 3.2(4) . . . .
C54 C55 C70 C71 5.1(5) . . . .
C56 C55 C70 C71 143.4(4) . . . .
Ru5 C55 C70 C71 -87.0(4) . . . .
C54 C55 C70 C69 -141.4(4) . . . .
C56 C55 C70 C69 -3.1(4) . . . .
Ru5 C55 C70 C69 126.4(3) . . . .
C69 C70 C71 C72 -2.5(5) . . . .
C55 C70 C71 C72 -145.6(4) . . . .
C69 C70 C71 C83 138.8(4) . . . 2_546
C55 C70 C71 C83 -4.2(5) . . . 2_546
C70 C71 C72 C73 5.4(5) . . . .
C83 C71 C72 C73 -139.8(3) 2_546 . . .
C70 C71 C72 C80 151.2(3) . . . 2_546
C83 C71 C72 C80 6.0(4) 2_546 . . 2_546
C71 C72 C73 C74 -7.0(5) . . . .
C80 C72 C73 C74 -147.4(4) 2_546 . . .
C71 C72 C73 C62 134.6(4) . . . 2_546
C80 C72 C73 C62 -5.8(6) 2_546 . . 2_546
C70 C69 C74 C73 -3.0(5) . . . .
C68 C69 C74 C73 137.5(4) . . . .
C70 C69 C74 C75 -146.7(4) . . . .
C68 C69 C74 C75 -6.2(6) . . . .
C72 C73 C74 C69 5.9(5) . . . .
C62 C73 C74 C69 -140.2(4) 2_546 . . .
C72 C73 C74 C75 154.3(3) . . . .
C62 C73 C74 C75 8.2(4) 2_546 . . .
C69 C74 C75 C61 135.3(4) . . . 2_546
C73 C74 C75 C61 -12.0(4) . . . 2_546
C69 C74 C75 C84 -59.0(5) . . . .
C73 C74 C75 C84 153.7(4) . . . .
C69 C74 C75 C76 6.3(5) . . . .
C73 C74 C75 C76 -141.0(3) . . . .
C68 C67 C76 C77 -135.1(4) . . . .
C66 C67 C76 C77 12.5(4) . . . .
C68 C67 C76 C84 57.7(5) . . . .
C66 C67 C76 C84 -154.6(4) . . . .
C68 C67 C76 C75 -7.8(5) . . . .
C66 C67 C76 C75 139.9(3) . . . .
C74 C75 C76 C67 0.4(5) . . . .
C61 C75 C76 C67 -123.8(4) 2_546 . . .
C84 C75 C76 C67 118.2(4) . . . .
C74 C75 C76 C77 122.5(4) . . . .
C61 C75 C76 C77 -1.7(5) 2_546 . . .
C84 C75 C76 C77 -119.7(4) . . . .
C74 C75 C76 C84 -117.8(4) . . . .
C61 C75 C76 C84 118.0(4) 2_546 . . .
C67 C76 C77 C81 135.3(4) . . . .
C84 C76 C77 C81 -57.7(6) . . . .
C75 C76 C77 C81 8.0(5) . . . .
C67 C76 C77 C78 -12.7(4) . . . .
C84 C76 C77 C78 154.2(4) . . . .
C75 C76 C77 C78 -140.0(3) . . . .
C81 C77 C78 C79 4.5(6) . . . .
C76 C77 C78 C79 153.5(3) . . . .
C81 C77 C78 C66 -141.0(4) . . . .
C76 C77 C78 C66 8.1(4) . . . .
C65 C66 C78 C79 -0.9(6) . . . .
C67 C66 C78 C79 -145.5(4) . . . .
C65 C66 C78 C77 144.6(4) . . . .
C67 C66 C78 C77 0.0(4) . . . .
C77 C78 C79 C83 -4.9(6) . . . .
C66 C78 C79 C83 136.3(4) . . . .
C77 C78 C79 C80 -148.2(4) . . . .
C66 C78 C79 C80 -6.9(6) . . . .
C78 C79 C80 C72 135.2(4) . . . 2_546
C83 C79 C80 C72 -11.7(4) . . . 2_546
C78 C79 C80 C91 -59.8(5) . . . .
C83 C79 C80 C91 153.4(4) . . . .
C78 C79 C80 C64 7.8(5) . . . .
C83 C79 C80 C64 -139.1(3) . . . .
C65 C64 C80 C72 -124.2(4) . . . 2_546
C63 C64 C80 C72 0.5(5) . . . 2_546
C91 C64 C80 C72 119.8(4) . . . 2_546
C65 C64 C80 C79 -1.6(5) . . . .
C63 C64 C80 C79 123.0(4) . . . .
C91 C64 C80 C79 -117.6(4) . . . .
C65 C64 C80 C91 116.1(4) . . . .
C63 C64 C80 C91 -119.3(4) . . . .
C78 C77 C81 C82 -2.6(6) . . . .
C76 C77 C81 C82 -147.5(4) . . . .
C78 C77 C81 C60 137.6(4) . . . 2_546
C76 C77 C81 C60 -7.3(6) . . . 2_546
C77 C81 C82 C83 1.3(6) . . . .
C60 C81 C82 C83 -143.7(4) 2_546 . . .
C77 C81 C82 C54 147.1(4) . . . 2_546
C60 C81 C82 C54 2.1(4) 2_546 . . 2_546
C81 C82 C83 C79 -1.8(6) . . . .
C54 C82 C83 C79 -143.6(4) 2_546 . . .
C81 C82 C83 C71 137.5(4) . . . 2_546
C54 C82 C83 C71 -4.3(6) 2_546 . . 2_546
C78 C79 C83 C82 3.6(6) . . . .
C80 C79 C83 C82 151.7(3) . . . .
C78 C79 C83 C71 -139.8(4) . . . 2_546
C80 C79 C83 C71 8.3(4) . . . 2_546
C67 C76 C84 C75 -98.1(4) . . . .
C77 C76 C84 C75 97.5(4) . . . .
C67 C76 C84 C88 153.6(4) . . . .
C77 C76 C84 C88 -10.7(6) . . . .
C75 C76 C84 C88 -108.2(4) . . . .
C67 C76 C84 C85 17.0(5) . . . .
C77 C76 C84 C85 -147.3(4) . . . .
C75 C76 C84 C85 115.2(4) . . . .
C74 C75 C84 C76 98.6(4) . . . .
C61 C75 C84 C76 -98.5(4) 2_546 . . .
C74 C75 C84 C88 -150.0(4) . . . .
C61 C75 C84 C88 12.9(5) 2_546 . . .
C76 C75 C84 C88 111.4(4) . . . .
C74 C75 C84 C85 -9.5(6) . . . .
C61 C75 C84 C85 153.3(4) 2_546 . . .
C76 C75 C84 C85 -108.2(4) . . . .
C86 O19 C85 O18 3.4(6) . . . .
C86 O19 C85 C84 -173.2(3) . . . .
C76 C84 C85 O18 58.3(5) . . . .
C75 C84 C85 O18 136.9(4) . . . .
C88 C84 C85 O18 -81.1(5) . . . .
C76 C84 C85 O19 -125.0(4) . . . .
C75 C84 C85 O19 -46.4(5) . . . .
C88 C84 C85 O19 95.6(4) . . . .
C85 O19 C86 C87 -75.2(5) . . . .
C89 O21 C88 O20 -1.1(6) . . . .
C89 O21 C88 C84 179.1(3) . . . .
C76 C84 C88 O20 -29.3(6) . . . .
C75 C84 C88 O20 -106.3(4) . . . .
C85 C84 C88 O20 109.4(4) . . . .
C76 C84 C88 O21 150.4(3) . . . .
C75 C84 C88 O21 73.5(4) . . . .
C85 C84 C88 O21 -70.9(4) . . . .
C88 O21 C89 C90 -172.3(4) . . . .
C72 C80 C91 C95 18.4(6) 2_546 . . .
C79 C80 C91 C95 -143.4(4) . . . .
C64 C80 C91 C95 116.6(4) . . . .
C72 C80 C91 C64 -98.2(4) 2_546 . . .
C79 C80 C91 C64 100.0(4) . . . .
C72 C80 C91 C92 154.0(4) 2_546 . . .
C79 C80 C91 C92 -7.8(5) . . . .
C64 C80 C91 C92 -107.8(4) . . . .
C65 C64 C91 C80 -100.2(4) . . . .
C63 C64 C91 C80 100.6(4) . . . .
C65 C64 C91 C95 151.6(4) . . . .
C63 C64 C91 C95 -7.6(6) . . . .
C80 C64 C91 C95 -108.2(4) . . . .
C65 C64 C91 C92 8.7(5) . . . .
C63 C64 C91 C92 -150.5(4) . . . .
C80 C64 C91 C92 108.9(4) . . . .
C93 O23 C92 O22 0.1(6) . . . .
C93 O23 C92 C91 -179.3(3) . . . .
C80 C91 C92 O22 -28.1(6) . . . .
C95 C91 C92 O22 110.8(4) . . . .
C64 C91 C92 O22 -101.3(5) . . . .
C80 C91 C92 O23 151.3(3) . . . .
C95 C91 C92 O23 -69.8(4) . . . .
C64 C91 C92 O23 78.1(4) . . . .
C92 O23 C93 C94 82.1(5) . . . .
C96A O25 C95 O24 12.3(9) . . . .
C96B O25 C95 O24 -14.7(9) . . . .
C96A O25 C95 C91 -169.3(7) . . . .
C96B O25 C95 C91 163.8(7) . . . .
C80 C91 C95 O24 101.8(5) . . . .
C64 C91 C95 O24 178.8(4) . . . .
C92 C91 C95 O24 -36.4(5) . . . .
C80 C91 C95 O25 -76.7(5) . . . .
C64 C91 C95 O25 0.3(6) . . . .
C92 C91 C95 O25 145.0(4) . . . .
C95 O25 C96A C97A -100.3(12) . . . .
C96B O25 C96A C97A -17(2) . . . .
C95 O25 C96B C97B -164.4(9) . . . .
C96A O25 C96B C97B 87(3) . . . .
